data_1551890
loop_
_publ_author_name
'Mattia Silvi'
'Charlie Verrier'
'Yannick P. Rey'
'Luca Buzzetti'
'Paolo Melchiorre'

_publ_section_title
;
 Visible-light excitation of iminium ions enables the enantioselective
 catalytic beta-alkylation of enals
;
_journal_name_full 'Nature Chemistry'
_journal_page_first 868
_journal_page_last 873
_journal_paper_doi 10.1038/nchem.2748
_journal_volume 9
_journal_year 2017
_chemical_absolute_configuration ad
_chemical_formula_sum 'C33 H26 O2 S'
_chemical_formula_weight 486.60
_space_group_IT_number 4
_space_group_name_Hall 'P 2yb'
_space_group_name_H-M_alt 'P 1 21 1'
_symmetry_cell_setting monoclinic
_symmetry_space_group_name_H-M 'P 1 21 1'
_atom_sites_solution_hydrogens geom
_cell_angle_alpha 90
_cell_angle_beta 97.4465(18)
_cell_angle_gamma 90
_cell_formula_units_Z 16
_cell_length_a 29.4752(19)
_cell_length_b 8.8183(6)
_cell_length_c 37.823(2)
_cell_measurement_reflns_used 9983
_cell_measurement_temperature 100(2)
_cell_measurement_theta_max 24.99
_cell_measurement_theta_min 2.23
_cell_volume 9748.1(10)
_computing_cell_refinement 'Bruker APEX2 v2014.9-0'
_computing_data_collection 'Bruker APEX2 v2014.9-0'
_computing_data_reduction 'Bruker SAINT V7.60A'
_computing_molecular_graphics 'Bruker SHELXTL'
_computing_publication_material 'Bruker SHELXTL'
_computing_structure_refinement 'SHELXL-2014 (Sheldrick, 2014)'
_computing_structure_solution Sir2011
_diffrn_ambient_temperature 100(2)
_diffrn_detector_area_resol_mean 512
_diffrn_detector_type '4K CCD area detector APEX II'
_diffrn_measured_fraction_theta_full 0.999
_diffrn_measured_fraction_theta_max 0.992
_diffrn_measurement_device_type 'APEX DUO Kappa 4-axis goniometer'
_diffrn_measurement_method
;
 Fullsphere data collection, phi and omega scans
;
_diffrn_measurement_specimen_support 'magnetic support with MicroMount'
_diffrn_radiation_monochromator 'Quazar MX Multilayer Optics'
_diffrn_radiation_type MoK\a
_diffrn_radiation_wavelength 0.71073
_diffrn_reflns_av_R_equivalents 0.0445
_diffrn_reflns_av_unetI/netI 0.0654
_diffrn_reflns_Laue_measured_fraction_full 0.999
_diffrn_reflns_Laue_measured_fraction_max 0.992
_diffrn_reflns_limit_h_max 35
_diffrn_reflns_limit_h_min -35
_diffrn_reflns_limit_k_max 10
_diffrn_reflns_limit_k_min -10
_diffrn_reflns_limit_l_max 45
_diffrn_reflns_limit_l_min -38
_diffrn_reflns_number 90192
_diffrn_reflns_point_group_measured_fraction_full 0.969
_diffrn_reflns_point_group_measured_fraction_max 0.961
_diffrn_reflns_theta_full 25.242
_diffrn_reflns_theta_max 25.470
_diffrn_reflns_theta_min 0.697
_diffrn_source 'Microfocus source E025 IuS'
_diffrn_source_current 0.6
_diffrn_source_power 50
_diffrn_source_size '0.2 mm x 0.2 mm fine focus'
_diffrn_source_type 'Bruker APEX DUO'
_exptl_absorpt_coefficient_mu 0.163
_exptl_absorpt_correction_T_max 0.995
_exptl_absorpt_correction_T_min 0.927
_exptl_absorpt_correction_type multi-scan
_exptl_absorpt_process_details
; 
 SADABS Version 2008/1 Bruker-Nonius
 Blessing, Acta Cryst. (1995) A51 33-38
;
_exptl_crystal_colour yellow
_exptl_crystal_density_diffrn 1.326
_exptl_crystal_description PRISM
_exptl_crystal_F_000 4096
_exptl_crystal_size_max 0.25
_exptl_crystal_size_mid 0.08
_exptl_crystal_size_min 0.03
_refine_diff_density_max 0.479
_refine_diff_density_min -0.626
_refine_diff_density_rms 0.086
_refine_ls_abs_structure_details
;
 Flack x determined using 9909 quotients [(I+)-(I-)]/[(I+)+(I-)]
 (Parsons, Flack and Wagner, Acta Cryst. B69 (2013) 249-259).
;
_refine_ls_abs_structure_Flack 0.02(2)
_refine_ls_extinction_coef .
_refine_ls_extinction_method none
_refine_ls_goodness_of_fit_ref 1.070
_refine_ls_hydrogen_treatment constr
_refine_ls_matrix_type full
_refine_ls_number_parameters 2593
_refine_ls_number_reflns 34785
_refine_ls_number_restraints 213
_refine_ls_restrained_S_all 1.071
_refine_ls_R_factor_all 0.1100
_refine_ls_R_factor_gt 0.0862
_refine_ls_shift/su_max 0.001
_refine_ls_shift/su_mean 0.000
_refine_ls_structure_factor_coef Fsqd
_refine_ls_weighting_details 'w=1/[\s^2^(Fo^2^)+(0.0001P)^2^+54.0936P] where P=(Fo^2^+2Fc^2^)/3'
_refine_ls_weighting_scheme calc
_refine_ls_wR_factor_gt 0.1829
_refine_ls_wR_factor_ref 0.1935
_reflns_Friedel_coverage 0.810
_reflns_Friedel_fraction_full 0.936
_reflns_Friedel_fraction_max 0.925
_reflns_number_gt 26903
_reflns_number_total 34785
_reflns_threshold_expression 'I > 2\s(I)'
_cod_data_source_file nchem.2748-s3.cif
_cod_data_source_block mo_BUZ320-b_0m
_cod_depositor_comments
;
The following automatic conversions were performed:

data item '_exptl_absorpt_correction_type' value 'Multi-scan' was
changed to 'multi-scan' in accordance with the built-in table derived
from the CIF Core dictionary named 'cif_core.dic' version 2.4.5 last
updated on 2014-11-21.

data item '_symmetry_cell_setting' value 'Monoclinic' was changed to
'monoclinic' in accordance with the built-in table derived from the
CIF Core dictionary named 'cif_core.dic' version 2.4.5 last updated
on 2014-11-21.

Automatic conversion script
Id: cif_fix_values 6909 2019-04-08 15:41:33Z antanas 
;
_cod_original_cell_volume 9748.0(11)
_cod_original_sg_symbol_H-M P2(1)
_cod_database_code 1551890
_shelx_space_group_comment
;
The symmetry employed for this shelxl refinement is uniquely defined
by the following loop, which should always be used as a source of
symmetry information in preference to the above space-group names.
They are only intended as comments.
;
_shelx_estimated_absorpt_t_min 0.960
_shelx_estimated_absorpt_t_max 0.995
_shelxl_version_number 2014-3

loop_
_space_group_symop_operation_xyz
'x, y, z'
'-x, y+1/2, -z'

loop_
_atom_site_label
_atom_site_type_symbol
_atom_site_fract_x
_atom_site_fract_y
_atom_site_fract_z
_atom_site_U_iso_or_equiv
_atom_site_adp_type
_atom_site_occupancy
_atom_site_site_symmetry_order
_atom_site_calc_flag
_atom_site_refinement_flags_posn
_atom_site_refinement_flags_adp
_atom_site_refinement_flags_occupancy
_atom_site_disorder_assembly
_atom_site_disorder_group
C1A C 0.0231(3) 0.5799(11) 0.5709(2) 0.021(2) Uani 1 1 d . . . . .
C2A C -0.0018(3) 0.4920(11) 0.5438(2) 0.027(2) Uani 1 1 d . . . . .
H2A H -0.0253 0.4255 0.5493 0.032 Uiso 1 1 calc R U . . .
C3A C 0.0086(3) 0.5037(11) 0.5095(2) 0.021(2) Uani 1 1 d . . . . .
H3A H -0.0078 0.4436 0.4913 0.025 Uiso 1 1 calc R U . . .
C4A C 0.0419(3) 0.6002(11) 0.5011(2) 0.024(2) Uani 1 1 d . . . . .
H4A H 0.0478 0.6081 0.4770 0.028 Uiso 1 1 calc R U . . .
C5A C 0.0672(4) 0.6869(12) 0.5273(2) 0.032(2) Uani 1 1 d . . . . .
H5A H 0.0908 0.7523 0.5215 0.038 Uiso 1 1 calc R U . . .
C6A C 0.0575(3) 0.6760(11) 0.5620(2) 0.026(2) Uani 1 1 d . . . . .
H6A H 0.0745 0.7350 0.5802 0.032 Uiso 1 1 calc R U . . .
C7A C 0.0333(3) 0.7244(11) 0.6365(2) 0.023(2) Uani 1 1 d . . . . .
H7A1 H 0.0664 0.7083 0.6444 0.027 Uiso 1 1 calc R U . . .
H7A2 H 0.0301 0.8106 0.6196 0.027 Uiso 1 1 calc R U . . .
C8A C 0.0092(3) 0.7622(11) 0.6689(2) 0.021(2) Uani 1 1 d . . . . .
H8A H -0.0241 0.7761 0.6603 0.025 Uiso 1 1 calc R U . . .
C9A C 0.0277(3) 0.9121(11) 0.6835(2) 0.0196(18) Uani 1 1 d . U . . .
C10A C 0.0737(3) 0.9289(11) 0.6971(2) 0.0202(18) Uani 1 1 d . U . . .
H10A H 0.0939 0.8448 0.6972 0.024 Uiso 1 1 calc R U . . .
C11A C 0.0901(3) 1.0659(13) 0.7104(2) 0.0237(18) Uani 1 1 d . U . . .
H11A H 0.1214 1.0742 0.7201 0.028 Uiso 1 1 calc R U . . .
C12A C 0.0625(3) 1.1911(12) 0.7099(2) 0.027(2) Uani 1 1 d . U . . .
H12A H 0.0745 1.2863 0.7183 0.032 Uiso 1 1 calc R U . . .
C13A C 0.0163(4) 1.1750(12) 0.6966(2) 0.028(2) Uani 1 1 d . U . . .
H13A H -0.0036 1.2600 0.6962 0.034 Uiso 1 1 calc R U . . .
C14A C -0.0006(3) 1.0374(12) 0.6842(2) 0.0225(18) Uani 1 1 d . U . . .
H14A H -0.0323 1.0278 0.6758 0.027 Uiso 1 1 calc R U . . .
C15A C 0.0136(3) 0.6331(11) 0.6962(2) 0.023(2) Uani 1 1 d . . . . .
H15A H -0.0038 0.5442 0.6858 0.027 Uiso 1 1 calc R U . . .
H15B H 0.0461 0.6031 0.7014 0.027 Uiso 1 1 calc R U . . .
C16A C -0.0038(3) 0.6767(11) 0.7304(2) 0.023(2) Uani 1 1 d . . . . .
H16A H 0.0145 0.7611 0.7421 0.027 Uiso 1 1 calc R U . . .
H16B H -0.0362 0.7092 0.7257 0.027 Uiso 1 1 calc R U . . .
C17A C 0.0009(3) 0.5669(12) 0.7878(2) 0.0207(19) Uani 1 1 d . . . . .
C18A C 0.0042(3) 0.4216(10) 0.8077(2) 0.0189(19) Uani 1 1 d D . . . .
C19A C 0.0059(3) 0.2879(10) 0.7886(2) 0.021(2) Uani 1 1 d D . . . .
H19A H 0.0051 0.2926 0.7634 0.025 Uiso 1 1 calc R U . . .
C20A C 0.0088(3) 0.1495(10) 0.8051(2) 0.026(2) Uani 1 1 d D . . . .
H20A H 0.0107 0.0606 0.7912 0.031 Uiso 1 1 calc R U . . .
C21A C 0.0091(3) 0.1356(9) 0.8418(2) 0.0192(19) Uani 1 1 d D . . . .
C22A C 0.0058(3) 0.2694(9) 0.8616(2) 0.021(2) Uani 1 1 d D . . . .
C23A C 0.0028(3) 0.4140(9) 0.84515(19) 0.0162(18) Uani 1 1 d D . . . .
C24A C 0.0129(3) -0.0083(10) 0.8596(2) 0.030(2) Uani 1 1 d D . . . .
H24A H 0.0166 -0.0974 0.8461 0.035 Uiso 1 1 calc R U . . .
C25A C 0.0115(3) -0.0203(10) 0.8949(2) 0.030(2) Uani 1 1 d D . . . .
H25A H 0.0145 -0.1172 0.9059 0.036 Uiso 1 1 calc R U . . .
C26A C 0.0056(3) 0.1108(10) 0.9160(2) 0.032(2) Uani 1 1 d D . . . .
C27A C 0.0033(3) 0.2553(9) 0.8991(2) 0.021(2) Uani 1 1 d D . . . .
C28A C 0.0022(3) 0.1026(11) 0.9520(2) 0.030(2) Uani 1 1 d D . . . .
H28A H 0.0036 0.0061 0.9633 0.037 Uiso 1 1 calc R U . . .
C29A C -0.0032(3) 0.2305(11) 0.9723(2) 0.031(2) Uani 1 1 d D . . . .
H29A H -0.0053 0.2216 0.9970 0.037 Uiso 1 1 calc R U . . .
C30A C -0.0055(3) 0.3713(11) 0.9562(2) 0.032(2) Uani 1 1 d D . . . .
H30A H -0.0094 0.4592 0.9700 0.038 Uiso 1 1 calc R U . . .
C31A C -0.0021(3) 0.3864(10) 0.9197(2) 0.025(2) Uani 1 1 d D . . . .
C32A C -0.0042(3) 0.5287(9) 0.9026(2) 0.021(2) Uani 1 1 d D . . . .
H32A H -0.0073 0.6172 0.9164 0.025 Uiso 1 1 calc R U . . .
C33A C -0.0021(3) 0.5440(11) 0.8673(2) 0.025(2) Uani 1 1 d D . . . .
H33A H -0.0039 0.6423 0.8570 0.030 Uiso 1 1 calc R U . . .
C1B C 0.1596(3) 0.5778(10) 0.6858(2) 0.0150(18) Uani 1 1 d . . . . .
C2B C 0.1956(3) 0.6731(11) 0.6795(2) 0.0207(19) Uani 1 1 d . . . . .
H2B H 0.2120 0.7287 0.6985 0.025 Uiso 1 1 calc R U . . .
C3B C 0.2074(3) 0.6863(11) 0.6447(2) 0.025(2) Uani 1 1 d . . . . .
H3B H 0.2310 0.7536 0.6400 0.030 Uiso 1 1 calc R U . . .
C4B C 0.1844(3) 0.6008(10) 0.6176(2) 0.022(2) Uani 1 1 d . . . . .
H4B H 0.1927 0.6082 0.5942 0.027 Uiso 1 1 calc R U . . .
C5B C 0.1491(3) 0.5038(10) 0.6241(2) 0.0183(19) Uani 1 1 d . . . . .
H5B H 0.1335 0.4455 0.6052 0.022 Uiso 1 1 calc R U . . .
C6B C 0.1368(3) 0.4921(10) 0.6583(2) 0.0159(18) Uani 1 1 d . . . . .
H6B H 0.1128 0.4256 0.6628 0.019 Uiso 1 1 calc R U . . .
C7B C 0.1643(3) 0.7230(11) 0.7517(2) 0.021(2) Uani 1 1 d . . . . .
H7B1 H 0.1967 0.7077 0.7616 0.025 Uiso 1 1 calc R U . . .
H7B2 H 0.1628 0.8089 0.7347 0.025 Uiso 1 1 calc R U . . .
C8B C 0.1362(3) 0.7616(11) 0.7822(2) 0.021(2) Uani 1 1 d . . . . .
H8B H 0.1035 0.7733 0.7717 0.025 Uiso 1 1 calc R U . . .
C9B C 0.1528(3) 0.9135(11) 0.7977(2) 0.021(2) Uani 1 1 d . . . . .
C10B C 0.1226(3) 1.0332(11) 0.7977(2) 0.025(2) Uani 1 1 d . . . . .
H10B H 0.0912 1.0185 0.7888 0.030 Uiso 1 1 calc R U . . .
C11B C 0.1375(3) 1.1747(12) 0.8105(2) 0.027(2) Uani 1 1 d . . . . .
H11B H 0.1166 1.2569 0.8100 0.033 Uiso 1 1 calc R U . . .
C12B C 0.1826(3) 1.1945(12) 0.8239(2) 0.028(2) Uani 1 1 d . . . . .
H12B H 0.1927 1.2906 0.8331 0.034 Uiso 1 1 calc R U . . .
C13B C 0.2133(3) 1.0775(12) 0.8241(2) 0.028(2) Uani 1 1 d . . . . .
H13B H 0.2444 1.0931 0.8335 0.034 Uiso 1 1 calc R U . . .
C14B C 0.1990(3) 0.9361(11) 0.8107(2) 0.022(2) Uani 1 1 d . . . . .
H14B H 0.2204 0.8557 0.8104 0.026 Uiso 1 1 calc R U . . .
C15B C 0.1389(3) 0.6342(11) 0.8099(2) 0.022(2) Uani 1 1 d . . . . .
H15C H 0.1235 0.5429 0.7988 0.026 Uiso 1 1 calc R U . . .
H15D H 0.1714 0.6082 0.8173 0.026 Uiso 1 1 calc R U . . .
C16B C 0.1168(3) 0.6775(12) 0.8423(2) 0.024(2) Uani 1 1 d . . . . .
H16C H 0.1333 0.7636 0.8549 0.029 Uiso 1 1 calc R U . . .
H16D H 0.0845 0.7074 0.8353 0.029 Uiso 1 1 calc R U . . .
C17B C 0.1171(3) 0.4231(11) 0.9198(2) 0.0176(19) Uani 1 1 d . . . . .
C18B C 0.1159(3) 0.5688(12) 0.8998(2) 0.0200(19) Uani 1 1 d . . . . .
C19B C 0.1208(3) 0.2895(11) 0.9008(2) 0.021(2) Uani 1 1 d . . . . .
H19B H 0.1217 0.2944 0.8759 0.025 Uiso 1 1 calc R U . . .
C20B C 0.1231(3) 0.1497(11) 0.9175(2) 0.025(2) Uani 1 1 d . . . . .
H20B H 0.1266 0.0607 0.9040 0.029 Uiso 1 1 calc R U . . .
C21B C 0.1205(3) 0.1374(11) 0.9541(2) 0.0198(19) Uani 1 1 d . . . . .
C22B C 0.1148(3) 0.2715(11) 0.9739(2) 0.022(2) Uani 1 1 d . . . . .
C23B C 0.1134(3) 0.4160(11) 0.9570(2) 0.0182(18) Uani 1 1 d . . . . .
C24B C 0.1226(3) -0.0060(12) 0.9717(3) 0.028(2) Uani 1 1 d . . . . .
H24B H 0.1265 -0.0954 0.9584 0.033 Uiso 1 1 calc R U . . .
C25B C 0.1192(4) -0.0177(12) 1.0071(2) 0.030(2) Uani 1 1 d . . . . .
H25B H 0.1206 -0.1147 1.0181 0.036 Uiso 1 1 calc R U . . .
C26B C 0.1137(3) 0.1128(11) 1.0276(3) 0.024(2) Uani 1 1 d . . . . .
C27B C 0.1119(3) 0.2584(11) 1.0107(2) 0.022(2) Uani 1 1 d . . . . .
C28B C 0.1083(3) 0.1037(12) 1.0643(2) 0.028(2) Uani 1 1 d . . . . .
H28B H 0.1080 0.0075 1.0755 0.034 Uiso 1 1 calc R U . . .
C29B C 0.1033(3) 0.2337(12) 1.0837(2) 0.028(2) Uani 1 1 d . . . . .
H29B H 0.1015 0.2261 1.1085 0.033 Uiso 1 1 calc R U . . .
C30B C 0.1011(3) 0.3737(12) 1.0678(2) 0.026(2) Uani 1 1 d . . . . .
H30B H 0.0969 0.4612 1.0816 0.031 Uiso 1 1 calc R U . . .
C31B C 0.1048(3) 0.3896(11) 1.0313(2) 0.023(2) Uani 1 1 d . . . . .
C32B C 0.1032(3) 0.5341(12) 1.0139(2) 0.027(2) Uani 1 1 d . . . . .
H32B H 0.0990 0.6230 1.0273 0.033 Uiso 1 1 calc R U . . .
C33B C 0.1076(3) 0.5471(12) 0.9787(2) 0.027(2) Uani 1 1 d . . . . .
H33B H 0.1068 0.6450 0.9682 0.033 Uiso 1 1 calc R U . . .
C1C C 0.2867(3) 0.5807(10) 0.8050(2) 0.0159(18) Uani 1 1 d . . . . .
C2C C 0.3220(3) 0.6783(10) 0.8004(2) 0.0172(18) Uani 1 1 d . . . . .
H2C H 0.3359 0.7386 0.8196 0.021 Uiso 1 1 calc R U . . .
C3C C 0.3366(3) 0.6865(11) 0.7672(2) 0.024(2) Uani 1 1 d . . . . .
H3C H 0.3609 0.7539 0.7640 0.029 Uiso 1 1 calc R U . . .
C4C C 0.3173(3) 0.6003(11) 0.7383(2) 0.021(2) Uani 1 1 d . . . . .
H4C H 0.3280 0.6084 0.7157 0.026 Uiso 1 1 calc R U . . .
C5C C 0.2823(3) 0.5026(11) 0.7436(2) 0.021(2) Uani 1 1 d . . . . .
H5C H 0.2688 0.4416 0.7243 0.026 Uiso 1 1 calc R U . . .
C6C C 0.2666(3) 0.4919(10) 0.7761(2) 0.0176(19) Uani 1 1 d . . . . .
H6C H 0.2422 0.4247 0.7792 0.021 Uiso 1 1 calc R U . . .
C7C C 0.2836(3) 0.7295(10) 0.8705(2) 0.0171(18) Uani 1 1 d . . . . .
H7C1 H 0.3154 0.7157 0.8823 0.020 Uiso 1 1 calc R U . . .
H7C2 H 0.2836 0.8146 0.8534 0.020 Uiso 1 1 calc R U . . .
C8C C 0.2524(3) 0.7687(10) 0.8987(2) 0.0155(18) Uani 1 1 d . . . . .
H8C H 0.2207 0.7830 0.8861 0.019 Uiso 1 1 calc R U . . .
C9C C 0.2678(3) 0.9185(10) 0.9163(2) 0.0149(16) Uani 1 1 d . U . . .
C10C C 0.3109(3) 0.9326(12) 0.9358(2) 0.0221(18) Uani 1 1 d . U . . .
H10C H 0.3307 0.8473 0.9387 0.027 Uiso 1 1 calc R U . . .
C11C C 0.3251(3) 1.0699(13) 0.9510(2) 0.0279(19) Uani 1 1 d . U . . .
H11C H 0.3546 1.0783 0.9643 0.033 Uiso 1 1 calc R U . . .
C12C C 0.2967(4) 1.1955(12) 0.9469(2) 0.029(2) Uani 1 1 d . U . . .
H12C H 0.3064 1.2899 0.9574 0.035 Uiso 1 1 calc R U . . .
C13C C 0.2537(3) 1.1809(12) 0.9270(2) 0.027(2) Uani 1 1 d . U . . .
H13C H 0.2339 1.2662 0.9236 0.032 Uiso 1 1 calc R U . . .
C14C C 0.2399(3) 1.0428(12) 0.9124(2) 0.0219(17) Uani 1 1 d . U . . .
H14C H 0.2102 1.0336 0.8994 0.026 Uiso 1 1 calc R U . . .
C15C C 0.2510(3) 0.6390(11) 0.9257(2) 0.023(2) Uani 1 1 d . . . . .
H15E H 0.2352 0.5506 0.9135 0.028 Uiso 1 1 calc R U . . .
H15F H 0.2827 0.6079 0.9347 0.028 Uiso 1 1 calc R U . . .
C16C C 0.2268(4) 0.6847(12) 0.9567(2) 0.029(2) Uani 1 1 d . . . . .
H16E H 0.2437 0.7670 0.9705 0.035 Uiso 1 1 calc R U . . .
H16F H 0.1955 0.7213 0.9481 0.035 Uiso 1 1 calc R U . . .
C17C C 0.2245(3) 0.5736(12) 1.0138(2) 0.0219(18) Uani 1 1 d . U . . .
C18C C 0.2239(3) 0.4277(11) 1.0333(2) 0.0189(19) Uani 1 1 d . . . . .
C19C C 0.2278(3) 0.2930(12) 1.0142(2) 0.023(2) Uani 1 1 d . . . . .
H19C H 0.2291 0.2983 0.9893 0.028 Uiso 1 1 calc R U . . .
C20C C 0.2299(3) 0.1535(11) 1.0306(2) 0.024(2) Uani 1 1 d . . . . .
H20C H 0.2325 0.0648 1.0167 0.028 Uiso 1 1 calc R U . . .
C21C C 0.2282(3) 0.1401(11) 1.0667(2) 0.024(2) Uani 1 1 d . . . . .
C22C C 0.2233(3) 0.2760(11) 1.0870(2) 0.0204(19) Uani 1 1 d . . . . .
C23C C 0.2210(3) 0.4195(11) 1.0701(2) 0.0172(19) Uani 1 1 d . . . . .
C24C C 0.2307(3) -0.0018(12) 1.0844(3) 0.031(2) Uani 1 1 d . . . . .
H24C H 0.2335 -0.0909 1.0708 0.037 Uiso 1 1 calc R U . . .
C25C C 0.2295(3) -0.0160(13) 1.1194(2) 0.031(2) Uani 1 1 d . . . . .
H25C H 0.2333 -0.1132 1.1303 0.037 Uiso 1 1 calc R U . . .
C26C C 0.2222(3) 0.1168(12) 1.1413(2) 0.027(2) Uani 1 1 d . . . . .
C27C C 0.2197(3) 0.2624(11) 1.1243(2) 0.0174(19) Uani 1 1 d . . . . .
C28C C 0.2213(3) 0.1081(12) 1.1773(2) 0.030(2) Uani 1 1 d . U . . .
H28C H 0.2250 0.0122 1.1888 0.036 Uiso 1 1 calc R U . . .
C29C C 0.2152(3) 0.2374(13) 1.1976(2) 0.029(2) Uani 1 1 d . . . . .
H29C H 0.2135 0.2288 1.2224 0.035 Uiso 1 1 calc R U . . .
C30C C 0.2118(3) 0.3765(12) 1.1814(2) 0.023(2) Uani 1 1 d . U . . .
H30C H 0.2078 0.4641 1.1953 0.028 Uiso 1 1 calc R U . . .
C31C C 0.2140(3) 0.3924(12) 1.1446(2) 0.025(2) Uani 1 1 d . . . . .
C32C C 0.2113(3) 0.5359(12) 1.1273(2) 0.025(2) Uani 1 1 d . . . . .
H32C H 0.2073 0.6242 1.1409 0.030 Uiso 1 1 calc R U . . .
C33C C 0.2142(3) 0.5509(13) 1.0922(2) 0.027(2) Uani 1 1 d . . . . .
H33C H 0.2117 0.6489 1.0816 0.033 Uiso 1 1 calc R U . . .
C1D C 0.3825(3) 0.0830(10) 0.7890(2) 0.0135(17) Uani 1 1 d . U . . .
C2D C 0.4029(3) -0.0057(11) 0.8178(2) 0.0201(19) Uani 1 1 d . . . . .
H2D H 0.4275 -0.0718 0.8147 0.024 Uiso 1 1 calc R U . . .
C3D C 0.3863(3) 0.0041(11) 0.8516(2) 0.022(2) Uani 1 1 d . . . . .
H3D H 0.3989 -0.0598 0.8706 0.026 Uiso 1 1 calc R U . . .
C4D C 0.3526(3) 0.1048(10) 0.8566(2) 0.024(2) Uani 1 1 d . . . . .
H4D H 0.3421 0.1128 0.8792 0.028 Uiso 1 1 calc R U . . .
C5D C 0.3340(3) 0.1951(11) 0.8285(2) 0.024(2) Uani 1 1 d . . . . .
H5D H 0.3108 0.2664 0.8321 0.029 Uiso 1 1 calc R U . . .
C6D C 0.3486(3) 0.1830(11) 0.7954(2) 0.023(2) Uani 1 1 d . . . . .
H6D H 0.3349 0.2453 0.7764 0.028 Uiso 1 1 calc R U . . .
C7D C 0.3818(3) 0.2292(10) 0.7230(2) 0.0167(18) Uani 1 1 d . . . . .
H7D1 H 0.3486 0.2153 0.7154 0.020 Uiso 1 1 calc R U . . .
H7D2 H 0.3856 0.3190 0.7388 0.020 Uiso 1 1 calc R U . . .
C8D C 0.4061(3) 0.2579(10) 0.6900(2) 0.021(2) Uani 1 1 d . . . . .
H8D H 0.4396 0.2687 0.6982 0.025 Uiso 1 1 calc R U . . .
C9D C 0.3886(3) 0.4081(11) 0.6743(2) 0.0197(19) Uani 1 1 d . U . . .
C10D C 0.4149(3) 0.5387(11) 0.6799(2) 0.025(2) Uani 1 1 d . . . . .
H10D H 0.4446 0.5322 0.6930 0.030 Uiso 1 1 calc R U . . .
C11D C 0.3990(4) 0.6771(13) 0.6670(3) 0.036(3) Uani 1 1 d . . . . .
H11D H 0.4175 0.7651 0.6715 0.044 Uiso 1 1 calc R U . . .
C12D C 0.3554(4) 0.6880(13) 0.6472(3) 0.037(3) Uani 1 1 d . . . . .
H12D H 0.3446 0.7828 0.6375 0.044 Uiso 1 1 calc R U . . .
C13D C 0.3281(4) 0.5594(15) 0.6418(2) 0.036(2) Uani 1 1 d . . . . .
H13D H 0.2982 0.5664 0.6291 0.043 Uiso 1 1 calc R U . . .
C14D C 0.3446(3) 0.4223(12) 0.6549(2) 0.022(2) Uani 1 1 d . . . . .
H14D H 0.3258 0.3347 0.6509 0.026 Uiso 1 1 calc R U . . .
C15D C 0.3996(3) 0.1271(11) 0.6639(2) 0.024(2) Uani 1 1 d . . . . .
H15G H 0.3666 0.1045 0.6584 0.029 Uiso 1 1 calc R U . . .
H15H H 0.4149 0.0358 0.6750 0.029 Uiso 1 1 calc R U . . .
C16D C 0.4191(4) 0.1627(12) 0.6294(3) 0.034(2) Uani 1 1 d . . . . .
H16G H 0.4031 0.2504 0.6171 0.041 Uiso 1 1 calc R U . . .
H16H H 0.4521 0.1860 0.6343 0.041 Uiso 1 1 calc R U . . .
C17D C 0.4119(4) 0.0432(14) 0.5728(2) 0.035(2) Uani 1 1 d . . . . .
C18D C 0.4037(4) -0.1042(12) 0.5533(3) 0.030(2) Uani 1 1 d . . . . .
C19D C 0.4063(4) -0.2352(13) 0.5731(3) 0.033(2) Uani 1 1 d . . . . .
H19D H 0.4143 -0.2295 0.5982 0.040 Uiso 1 1 calc R U . . .
C20D C 0.3978(4) -0.3736(12) 0.5574(3) 0.034(3) Uani 1 1 d . . . . .
H20D H 0.3993 -0.4617 0.5720 0.040 Uiso 1 1 calc R U . . .
C21D C 0.3868(4) -0.3894(12) 0.5205(3) 0.032(2) Uani 1 1 d . . . . .
C22D C 0.3849(3) -0.2561(12) 0.5001(2) 0.027(2) Uani 1 1 d . . . . .
C23D C 0.3933(3) -0.1101(12) 0.5157(3) 0.028(2) Uani 1 1 d . . . . .
C24D C 0.3767(4) -0.5331(13) 0.5037(3) 0.034(3) Uani 1 1 d . . . . .
H24D H 0.3772 -0.6216 0.5180 0.040 Uiso 1 1 calc R U . . .
C25D C 0.3664(4) -0.5457(14) 0.4684(3) 0.045(3) Uani 1 1 d . . . . .
H25D H 0.3593 -0.6423 0.4580 0.053 Uiso 1 1 calc R U . . .
C26D C 0.3663(3) -0.4146(13) 0.4460(3) 0.033(3) Uani 1 1 d . . . . .
C27D C 0.3750(3) -0.2713(13) 0.4622(3) 0.034(3) Uani 1 1 d . . . . .
C28D C 0.3566(4) -0.4247(17) 0.4092(3) 0.053(3) Uani 1 1 d . . . . .
H28D H 0.3501 -0.5213 0.3986 0.064 Uiso 1 1 calc R U . . .
C29D C 0.3561(4) -0.2993(16) 0.3876(3) 0.044(3) Uani 1 1 d . . . . .
H29D H 0.3498 -0.3096 0.3624 0.053 Uiso 1 1 calc R U . . .
C30D C 0.3650(4) -0.1571(15) 0.4029(3) 0.045(3) Uani 1 1 d . . . . .
H30D H 0.3651 -0.0709 0.3878 0.055 Uiso 1 1 calc R U . . .
C31D C 0.3738(4) -0.1376(14) 0.4401(3) 0.039(3) Uani 1 1 d . . . . .
C32D C 0.3828(4) 0.0046(13) 0.4560(3) 0.041(3) Uani 1 1 d . . . . .
H32D H 0.3823 0.0923 0.4413 0.050 Uiso 1 1 calc R U . . .
C33D C 0.3924(4) 0.0196(13) 0.4925(3) 0.041(3) Uani 1 1 d . . . . .
H33D H 0.3984 0.1174 0.5026 0.049 Uiso 1 1 calc R U . . .
C1E C 0.4952(3) 0.0845(10) 0.9263(2) 0.0181(19) Uani 1 1 d . . . . .
C2E C 0.5134(3) -0.0070(11) 0.9552(3) 0.026(2) Uani 1 1 d . . . . .
H2E H 0.5377 -0.0758 0.9531 0.031 Uiso 1 1 calc R U . . .
C3E C 0.4944(3) 0.0068(11) 0.9872(2) 0.025(2) Uani 1 1 d . . . . .
H3E H 0.5060 -0.0551 1.0068 0.030 Uiso 1 1 calc R U . . .
C4E C 0.4601(3) 0.1054(11) 0.9911(2) 0.025(2) Uani 1 1 d . . . . .
H4E H 0.4480 0.1121 1.0132 0.030 Uiso 1 1 calc R U . . .
C5E C 0.4429(3) 0.1958(12) 0.9627(2) 0.029(2) Uani 1 1 d . . . . .
H5E H 0.4194 0.2669 0.9654 0.035 Uiso 1 1 calc R U . . .
C6E C 0.4601(3) 0.1831(11) 0.9298(2) 0.025(2) Uani 1 1 d . . . . .
H6E H 0.4474 0.2428 0.9101 0.031 Uiso 1 1 calc R U . . .
C7E C 0.4999(3) 0.2288(10) 0.8607(2) 0.0195(19) Uani 1 1 d . . . . .
H7E1 H 0.4675 0.2150 0.8504 0.023 Uiso 1 1 calc R U . . .
H7E2 H 0.5016 0.3174 0.8769 0.023 Uiso 1 1 calc R U . . .
C8E C 0.5293(3) 0.2600(11) 0.8303(3) 0.025(2) Uani 1 1 d . . . . .
H8E H 0.5619 0.2723 0.8410 0.030 Uiso 1 1 calc R U . . .
C9E C 0.5123(3) 0.4100(11) 0.8132(2) 0.0194(19) Uani 1 1 d . . . . .
C10E C 0.4699(3) 0.4239(11) 0.7922(2) 0.022(2) Uani 1 1 d . . . . .
H10E H 0.4502 0.3386 0.7883 0.027 Uiso 1 1 calc R U . . .
C11E C 0.4565(3) 0.5644(14) 0.7770(2) 0.029(2) Uani 1 1 d . . . . .
H11E H 0.4281 0.5731 0.7620 0.035 Uiso 1 1 calc R U . . .
C12E C 0.4842(4) 0.6903(13) 0.7834(3) 0.034(3) Uani 1 1 d . . . . .
H12E H 0.4745 0.7853 0.7732 0.040 Uiso 1 1 calc R U . . .
C13E C 0.5257(4) 0.6787(12) 0.8044(3) 0.034(2) Uani 1 1 d . . . . .
H13E H 0.5445 0.7658 0.8090 0.041 Uiso 1 1 calc R U . . .
C14E C 0.5402(3) 0.5388(12) 0.8190(2) 0.028(2) Uani 1 1 d . . . . .
H14E H 0.5693 0.5308 0.8330 0.034 Uiso 1 1 calc R U . . .
C15E C 0.5262(3) 0.1295(11) 0.8032(3) 0.026(2) Uani 1 1 d . . . . .
H15I H 0.5393 0.0366 0.8152 0.031 Uiso 1 1 calc R U . . .
H15J H 0.4936 0.1093 0.7945 0.031 Uiso 1 1 calc R U . . .
C16E C 0.5514(4) 0.1653(13) 0.7718(3) 0.038(3) Uani 1 1 d . . . . .
H16I H 0.5381 0.2560 0.7590 0.046 Uiso 1 1 calc R U . . .
H16J H 0.5842 0.1851 0.7800 0.046 Uiso 1 1 calc R U . . .
C17E C 0.5486(3) 0.0534(16) 0.7139(3) 0.040(3) Uani 1 1 d . . . . .
C18E C 0.5420(3) -0.0920(13) 0.6939(3) 0.031(2) Uani 1 1 d . . . . .
C19E C 0.5418(3) -0.2255(13) 0.7131(3) 0.036(3) Uani 1 1 d . . . . .
H19E H 0.5468 -0.2214 0.7384 0.043 Uiso 1 1 calc R U . . .
C20E C 0.5344(4) -0.3651(14) 0.6965(3) 0.042(3) Uani 1 1 d . . . . .
H20E H 0.5343 -0.4554 0.7102 0.051 Uiso 1 1 calc R U . . .
C21E C 0.5269(4) -0.3714(14) 0.6584(3) 0.039(3) Uani 1 1 d . . . . .
C22E C 0.5287(3) -0.2366(14) 0.6380(3) 0.039(3) Uani 1 1 d . . . . .
C23E C 0.5368(3) -0.0933(14) 0.6557(3) 0.037(3) Uani 1 1 d . . . . .
C24E C 0.5198(4) -0.5154(14) 0.6404(3) 0.043(3) Uani 1 1 d . . . . .
H24E H 0.5198 -0.6054 0.6542 0.052 Uiso 1 1 calc R U . . .
C25E C 0.5132(4) -0.5259(17) 0.6042(3) 0.056(4) Uani 1 1 d . . . . .
H25E H 0.5075 -0.6219 0.5930 0.067 Uiso 1 1 calc R U . . .
C26E C 0.5148(4) -0.3921(16) 0.5828(3) 0.048(3) Uani 1 1 d . . . . .
C27E C 0.5226(4) -0.2496(16) 0.5998(3) 0.047(3) Uani 1 1 d . . . . .
C28E C 0.5086(5) -0.400(2) 0.5461(4) 0.072(5) Uani 1 1 d . . . . .
H28E H 0.5030 -0.4953 0.5347 0.086 Uiso 1 1 calc R U . . .
C29E C 0.5106(4) -0.271(2) 0.5257(4) 0.067(5) Uani 1 1 d . . . . .
H29E H 0.5060 -0.2782 0.5004 0.080 Uiso 1 1 calc R U . . .
C30E C 0.5191(5) -0.129(2) 0.5417(4) 0.070(5) Uani 1 1 d . . . . .
H30E H 0.5214 -0.0417 0.5274 0.085 Uiso 1 1 calc R U . . .
C31E C 0.5244(4) -0.1175(16) 0.5788(3) 0.047(3) Uani 1 1 d . . . . .
C32E C 0.5329(4) 0.0244(17) 0.5973(3) 0.053(4) Uani 1 1 d . . . . .
H32E H 0.5349 0.1142 0.5837 0.064 Uiso 1 1 calc R U . . .
C33E C 0.5382(4) 0.0343(14) 0.6329(3) 0.041(3) Uani 1 1 d . . . . .
H33E H 0.5432 0.1316 0.6435 0.050 Uiso 1 1 calc R U . . .
C1F C 0.6028(3) 0.0823(10) 1.0618(2) 0.0197(19) Uani 1 1 d . . . . .
C2F C 0.6211(3) -0.0047(11) 1.0908(2) 0.0176(19) Uani 1 1 d . . . . .
H2F H 0.6457 -0.0719 1.0886 0.021 Uiso 1 1 calc R U . . .
C3F C 0.6031(3) 0.0066(10) 1.1235(2) 0.0190(19) Uani 1 1 d . . . . .
H3F H 0.6155 -0.0532 1.1433 0.023 Uiso 1 1 calc R U . . .
C4F C 0.5665(3) 0.1068(11) 1.1268(2) 0.025(2) Uani 1 1 d . . . . .
H4F H 0.5539 0.1155 1.1486 0.030 Uiso 1 1 calc R U . . .
C5F C 0.5493(3) 0.1924(12) 1.0972(3) 0.033(2) Uani 1 1 d . . . . .
H5F H 0.5248 0.2608 1.0990 0.040 Uiso 1 1 calc R U . . .
C6F C 0.5671(3) 0.1807(12) 1.0647(2) 0.030(2) Uani 1 1 d . . . . .
H6F H 0.5546 0.2402 1.0449 0.036 Uiso 1 1 calc R U . . .
C7F C 0.6095(3) 0.2272(11) 0.9965(2) 0.026(2) Uani 1 1 d . . . . .
H7F1 H 0.5777 0.2124 0.9849 0.031 Uiso 1 1 calc R U . . .
H7F2 H 0.6097 0.3150 1.0128 0.031 Uiso 1 1 calc R U . . .
C8F C 0.6408(3) 0.2611(11) 0.9678(2) 0.024(2) Uani 1 1 d . . . . .
H8F H 0.6727 0.2735 0.9801 0.029 Uiso 1 1 calc R U . . .
C9F C 0.6259(3) 0.4116(11) 0.9507(2) 0.022(2) Uani 1 1 d . . . . .
C10F C 0.5838(3) 0.4264(13) 0.9295(2) 0.029(2) Uani 1 1 d . . . . .
H10F H 0.5643 0.3407 0.9254 0.035 Uiso 1 1 calc R U . . .
C11F C 0.5699(4) 0.5662(14) 0.9141(2) 0.035(2) Uani 1 1 d . . . . .
H11F H 0.5414 0.5746 0.8993 0.042 Uiso 1 1 calc R U . . .
C12F C 0.5977(4) 0.6920(12) 0.9205(2) 0.036(3) Uani 1 1 d . . . . .
H12F H 0.5884 0.7870 0.9101 0.043 Uiso 1 1 calc R U . . .
C13F C 0.6394(4) 0.6787(12) 0.9422(3) 0.036(3) Uani 1 1 d . . . . .
H13F H 0.6584 0.7652 0.9470 0.043 Uiso 1 1 calc R U . . .
C14F C 0.6533(3) 0.5389(12) 0.9569(2) 0.029(2) Uani 1 1 d . . . . .
H14F H 0.6820 0.5307 0.9714 0.035 Uiso 1 1 calc R U . . .
C15F C 0.6410(3) 0.1322(11) 0.9413(2) 0.026(2) Uani 1 1 d . . . . .
H15K H 0.6550 0.0419 0.9539 0.031 Uiso 1 1 calc R U . . .
H15L H 0.6090 0.1064 0.9320 0.031 Uiso 1 1 calc R U . . .
C16F C 0.6668(4) 0.1677(13) 0.9101(3) 0.039(3) Uani 1 1 d . . . . .
H16K H 0.6520 0.2532 0.8960 0.046 Uiso 1 1 calc R U . . .
H16L H 0.6987 0.1968 0.9188 0.046 Uiso 1 1 calc R U . . .
C17F C 0.6691(4) 0.0528(16) 0.8529(2) 0.039(2) Uani 1 1 d . U . . .
C18F C 0.6665(3) -0.0962(12) 0.8340(3) 0.029(2) Uani 1 1 d . . . . .
C19F C 0.6644(3) -0.2290(13) 0.8546(3) 0.033(2) Uani 1 1 d . . . . .
H19F H 0.6654 -0.2223 0.8797 0.040 Uiso 1 1 calc R U . . .
C20F C 0.6610(3) -0.3693(12) 0.8379(3) 0.032(2) Uani 1 1 d . . . . .
H20F H 0.6612 -0.4584 0.8521 0.039 Uiso 1 1 calc R U . . .
C21F C 0.6573(3) -0.3833(12) 0.8006(3) 0.031(2) Uani 1 1 d . . . . .
C22F C 0.6601(3) -0.2515(12) 0.7795(3) 0.027(2) Uani 1 1 d . . . . .
C23F C 0.6654(3) -0.1059(13) 0.7960(3) 0.030(2) Uani 1 1 d . . . . .
C24F C 0.6508(4) -0.5288(14) 0.7838(3) 0.037(3) Uani 1 1 d . . . . .
H24F H 0.6490 -0.6169 0.7980 0.044 Uiso 1 1 calc R U . . .
C25F C 0.6471(4) -0.5420(15) 0.7471(3) 0.044(3) Uani 1 1 d . . . . .
H25F H 0.6427 -0.6389 0.7362 0.053 Uiso 1 1 calc R U . . .
C26F C 0.6498(3) -0.4116(12) 0.7258(3) 0.035(3) Uani 1 1 d . . . . .
C27F C 0.6566(3) -0.2674(13) 0.7411(3) 0.032(2) Uani 1 1 d . . . . .
C28F C 0.6458(4) -0.4224(16) 0.6878(3) 0.048(3) Uani 1 1 d . . . . .
H28F H 0.6415 -0.5187 0.6766 0.057 Uiso 1 1 calc R U . . .
C29F C 0.6481(4) -0.2941(16) 0.6674(3) 0.047(3) Uani 1 1 d . . . . .
H29F H 0.6445 -0.3031 0.6422 0.057 Uiso 1 1 calc R U . . .
C30F C 0.6554(4) -0.1529(15) 0.6826(3) 0.039(3) Uani 1 1 d . . . . .
H30F H 0.6572 -0.0668 0.6678 0.047 Uiso 1 1 calc R U . . .
C31F C 0.6602(3) -0.1348(13) 0.7201(3) 0.032(2) Uani 1 1 d . . . . .
C32F C 0.6671(3) 0.0065(13) 0.7372(3) 0.035(3) Uani 1 1 d . . . . .
H32F H 0.6702 0.0938 0.7230 0.042 Uiso 1 1 calc R U . . .
C33F C 0.6694(3) 0.0241(13) 0.7733(3) 0.035(3) Uani 1 1 d . . . . .
H33F H 0.6736 0.1223 0.7836 0.042 Uiso 1 1 calc R U . . .
C1G C 0.7439(3) 0.5818(12) 0.3388(2) 0.025(2) Uani 1 1 d . . . . .
C2G C 0.7785(3) 0.6800(11) 0.3314(2) 0.021(2) Uani 1 1 d . . . . .
H2G H 0.7944 0.7402 0.3498 0.025 Uiso 1 1 calc R U . . .
C3G C 0.7894(3) 0.6890(12) 0.2970(2) 0.027(2) Uani 1 1 d . . . . .
H3G H 0.8127 0.7562 0.2915 0.032 Uiso 1 1 calc R U . . .
C4G C 0.7663(3) 0.5998(11) 0.2707(2) 0.023(2) Uani 1 1 d . . . . .
H4G H 0.7740 0.6046 0.2471 0.028 Uiso 1 1 calc R U . . .
C5G C 0.7319(3) 0.5031(11) 0.2785(2) 0.021(2) Uani 1 1 d . . . . .
H5G H 0.7155 0.4442 0.2601 0.025 Uiso 1 1 calc R U . . .
C6G C 0.7214(3) 0.4920(11) 0.3124(2) 0.024(2) Uani 1 1 d . . . . .
H6G H 0.6987 0.4226 0.3178 0.028 Uiso 1 1 calc R U . . .
C7G C 0.7538(3) 0.7276(11) 0.4051(2) 0.023(2) Uani 1 1 d . . . . .
H7G1 H 0.7871 0.7111 0.4115 0.028 Uiso 1 1 calc R U . . .
H7G2 H 0.7496 0.8158 0.3888 0.028 Uiso 1 1 calc R U . . .
C8G C 0.7322(3) 0.7612(11) 0.4387(2) 0.0203(19) Uani 1 1 d . . . . .
H8G H 0.6984 0.7721 0.4318 0.024 Uiso 1 1 calc R U . . .
C9G C 0.7506(3) 0.9121(11) 0.4531(2) 0.0181(19) Uani 1 1 d . . . . .
C10G C 0.7970(3) 0.9268(12) 0.4679(2) 0.024(2) Uani 1 1 d . . . . .
H10G H 0.8169 0.8419 0.4692 0.029 Uiso 1 1 calc R U . . .
C11G C 0.8129(4) 1.0680(14) 0.4806(2) 0.034(2) Uani 1 1 d . . . . .
H11G H 0.8438 1.0772 0.4912 0.040 Uiso 1 1 calc R U . . .
C12G C 0.7856(4) 1.1932(13) 0.4784(2) 0.030(2) Uani 1 1 d . U . . .
H12G H 0.7975 1.2885 0.4868 0.036 Uiso 1 1 calc R U . . .
C13G C 0.7400(4) 1.1797(12) 0.4634(2) 0.031(2) Uani 1 1 d . . . . .
H13G H 0.7206 1.2661 0.4613 0.038 Uiso 1 1 calc R U . . .
C14G C 0.7231(3) 1.0387(12) 0.4516(2) 0.026(2) Uani 1 1 d . . . . .
H14G H 0.6917 1.0295 0.4424 0.031 Uiso 1 1 calc R U . . .
C15G C 0.7402(3) 0.6323(11) 0.4668(2) 0.024(2) Uani 1 1 d . . . . .
H15M H 0.7232 0.5411 0.4574 0.029 Uiso 1 1 calc R U . . .
H15N H 0.7732 0.6064 0.4704 0.029 Uiso 1 1 calc R U . . .
C16G C 0.7255(4) 0.6732(12) 0.5023(2) 0.030(2) Uani 1 1 d . . . . .
H16M H 0.7429 0.7623 0.5126 0.036 Uiso 1 1 calc R U . . .
H16N H 0.6925 0.6980 0.4994 0.036 Uiso 1 1 calc R U . . .
C17G C 0.7386(4) 0.5660(15) 0.5602(2) 0.037(2) Uani 1 1 d . . . . .
C18G C 0.7471(3) 0.4219(12) 0.5809(2) 0.024(2) Uani 1 1 d . . . . .
C19G C 0.7461(4) 0.2863(12) 0.5613(3) 0.031(2) Uani 1 1 d . . . . .
H19G H 0.7399 0.2898 0.5360 0.037 Uiso 1 1 calc R U . . .
C20G C 0.7541(4) 0.1481(12) 0.5782(3) 0.032(2) Uani 1 1 d . . . . .
H20G H 0.7553 0.0586 0.5643 0.038 Uiso 1 1 calc R U . . .
C21G C 0.7605(3) 0.1386(12) 0.6152(2) 0.027(2) Uani 1 1 d . . . . .
C22G C 0.7599(3) 0.2727(12) 0.6361(2) 0.023(2) Uani 1 1 d . . . . .
C23G C 0.7528(3) 0.4167(12) 0.6185(2) 0.025(2) Uani 1 1 d . . . . .
C24G C 0.7684(3) -0.0067(13) 0.6332(3) 0.033(3) Uani 1 1 d . . . . .
H24G H 0.7703 -0.0967 0.6197 0.040 Uiso 1 1 calc R U . . .
C25G C 0.7730(4) -0.0132(14) 0.6690(3) 0.042(3) Uani 1 1 d . . . . .
H25G H 0.7780 -0.1090 0.6803 0.050 Uiso 1 1 calc R U . . .
C26G C 0.7706(3) 0.1181(13) 0.6906(2) 0.032(3) Uani 1 1 d . . . . .
C27G C 0.7642(3) 0.2630(12) 0.6740(2) 0.024(2) Uani 1 1 d . . . . .
C28G C 0.7742(3) 0.1119(14) 0.7279(3) 0.036(3) Uani 1 1 d . . . . .
H28G H 0.7794 0.0168 0.7395 0.044 Uiso 1 1 calc R U . . .
C29G C 0.7703(3) 0.2415(16) 0.7484(3) 0.040(3) Uani 1 1 d . . . . .
H29G H 0.7716 0.2335 0.7735 0.048 Uiso 1 1 calc R U . . .
C30G C 0.7645(3) 0.3820(14) 0.7320(2) 0.032(2) Uani 1 1 d . . . . .
H30G H 0.7624 0.4708 0.7459 0.039 Uiso 1 1 calc R U . . .
C31G C 0.7618(3) 0.3919(13) 0.6953(2) 0.027(2) Uani 1 1 d . . . . .
C32G C 0.7552(3) 0.5365(13) 0.6772(2) 0.034(2) Uani 1 1 d . . . . .
H32G H 0.7535 0.6258 0.6910 0.041 Uiso 1 1 calc R U . . .
C33G C 0.7513(3) 0.5484(13) 0.6414(2) 0.027(2) Uani 1 1 d . . . . .
H33G H 0.7475 0.6460 0.6308 0.032 Uiso 1 1 calc R U . . .
C1H C 0.8829(3) 0.5807(11) 0.4560(2) 0.027(2) Uani 1 1 d . . . . .
C2H C 0.9171(3) 0.6781(12) 0.4466(2) 0.030(2) Uani 1 1 d . . . . .
H2H H 0.9346 0.7374 0.4643 0.036 Uiso 1 1 calc R U . . .
C3H C 0.9254(3) 0.6880(12) 0.4114(2) 0.029(2) Uani 1 1 d . . . . .
H3H H 0.9481 0.7557 0.4051 0.035 Uiso 1 1 calc R U . . .
C4H C 0.9008(3) 0.5999(11) 0.3855(2) 0.024(2) Uani 1 1 d . . . . .
H4H H 0.9068 0.6066 0.3615 0.029 Uiso 1 1 calc R U . . .
C5H C 0.8677(3) 0.5025(11) 0.3943(2) 0.021(2) Uani 1 1 d . . . . .
H5H H 0.8513 0.4412 0.3764 0.025 Uiso 1 1 calc R U . . .
C6H C 0.8579(3) 0.4926(12) 0.4289(2) 0.028(2) Uani 1 1 d . . . . .
H6H H 0.8343 0.4267 0.4345 0.034 Uiso 1 1 calc R U . . .
C7H C 0.8950(3) 0.7264(11) 0.5208(2) 0.024(2) Uani 1 1 d . . . . .
H7H1 H 0.9284 0.7113 0.5269 0.029 Uiso 1 1 calc R U . . .
H7H2 H 0.8902 0.8133 0.5042 0.029 Uiso 1 1 calc R U . . .
C8H C 0.8735(3) 0.7620(11) 0.5550(2) 0.0206(19) Uani 1 1 d . . . . .
H8H H 0.8400 0.7774 0.5478 0.025 Uiso 1 1 calc R U . . .
C9H C 0.8932(3) 0.9115(11) 0.5697(2) 0.021(2) Uani 1 1 d . . . . .
C10H C 0.9390(3) 0.9242(12) 0.5830(2) 0.027(2) Uani 1 1 d . . . . .
H10H H 0.9586 0.8388 0.5829 0.032 Uiso 1 1 calc R U . . .
C11H C 0.9563(3) 1.0621(14) 0.5965(2) 0.032(2) Uani 1 1 d . . . . .
H11H H 0.9874 1.0676 0.6067 0.038 Uiso 1 1 calc R U . . .
C12H C 0.9302(3) 1.1887(12) 0.5955(2) 0.028(2) Uani 1 1 d . U . . .
H12H H 0.9431 1.2830 0.6037 0.034 Uiso 1 1 calc R U . . .
C13H C 0.8839(4) 1.1779(12) 0.5820(2) 0.032(2) Uani 1 1 d . . . . .
H13H H 0.8649 1.2652 0.5813 0.039 Uiso 1 1 calc R U . . .
C14H C 0.8655(3) 1.0389(12) 0.5696(2) 0.028(2) Uani 1 1 d . . . . .
H14H H 0.8338 1.0314 0.5610 0.033 Uiso 1 1 calc R U . . .
C15H C 0.8791(3) 0.6316(11) 0.5821(2) 0.021(2) Uani 1 1 d . . . . .
H15O H 0.8607 0.5439 0.5722 0.026 Uiso 1 1 calc R U . . .
H15P H 0.9116 0.5997 0.5859 0.026 Uiso 1 1 calc R U . . .
C16H C 0.8643(3) 0.6751(12) 0.6176(3) 0.031(2) Uani 1 1 d . . . . .
H16O H 0.8832 0.7599 0.6285 0.037 Uiso 1 1 calc R U . . .
H16P H 0.8318 0.7069 0.6145 0.037 Uiso 1 1 calc R U . . .
C17H C 0.8759(3) 0.5672(12) 0.6752(2) 0.0228(19) Uani 1 1 d . . . . .
C18H C 0.8817(3) 0.4217(10) 0.6949(2) 0.0189(19) Uani 1 1 d D . . . .
C19H C 0.8826(3) 0.2876(10) 0.6760(2) 0.022(2) Uani 1 1 d D . . . .
H19H H 0.8802 0.2923 0.6507 0.026 Uiso 1 1 calc R U . . .
C20H C 0.8867(3) 0.1478(10) 0.6923(2) 0.028(2) Uani 1 1 d D . . . .
H20H H 0.8872 0.0587 0.6782 0.033 Uiso 1 1 calc R U . . .
C21H C 0.8903(3) 0.1361(9) 0.7294(2) 0.023(2) Uani 1 1 d D . . . .
C22H C 0.8875(3) 0.2704(9) 0.74932(19) 0.0193(19) Uani 1 1 d D . . . .
C23H C 0.8840(3) 0.4155(9) 0.73284(19) 0.0206(19) Uani 1 1 d D . . . .
C24H C 0.8958(3) -0.0079(10) 0.7470(2) 0.028(2) Uani 1 1 d D . . . .
H24H H 0.8984 -0.0971 0.7333 0.034 Uiso 1 1 calc R U . . .
C25H C 0.8974(4) -0.0187(11) 0.7826(3) 0.037(3) Uani 1 1 d D . . . .
H25H H 0.9014 -0.1152 0.7938 0.045 Uiso 1 1 calc R U . . .
C26H C 0.8932(3) 0.1128(10) 0.8039(2) 0.031(2) Uani 1 1 d D . . . .
C27H C 0.8890(3) 0.2572(9) 0.7873(2) 0.0191(19) Uani 1 1 d D . . . .
C28H C 0.8925(3) 0.1040(10) 0.8404(2) 0.028(2) Uani 1 1 d D . . . .
H28H H 0.8950 0.0076 0.8517 0.034 Uiso 1 1 calc R U . . .
C29H C 0.8884(3) 0.2323(11) 0.8607(2) 0.031(2) Uani 1 1 d D . . . .
H29H H 0.8885 0.2234 0.8858 0.037 Uiso 1 1 calc R U . . .
C30H C 0.8843(3) 0.3733(11) 0.8448(2) 0.027(2) Uani 1 1 d D . . . .
H30H H 0.8809 0.4606 0.8590 0.033 Uiso 1 1 calc R U . . .
C31H C 0.8850(3) 0.3894(10) 0.8079(2) 0.0199(19) Uani 1 1 d D . . . .
C32H C 0.8820(3) 0.5320(10) 0.7910(2) 0.027(2) Uani 1 1 d D . . . .
H32H H 0.8802 0.6208 0.8049 0.032 Uiso 1 1 calc R U . . .
C33H C 0.8814(3) 0.5460(11) 0.7552(2) 0.025(2) Uani 1 1 d D . . . .
H33H H 0.8793 0.6440 0.7447 0.030 Uiso 1 1 calc R U . . .
O1A O 0.0005(2) 0.5435(8) 0.75272(14) 0.0259(14) Uani 1 1 d . . . . .
O2A O 0.0001(3) 0.6931(9) 0.80004(19) 0.045(2) Uani 1 1 d . . . . .
O1B O 0.1194(2) 0.5458(8) 0.86488(15) 0.0271(14) Uani 1 1 d . . . . .
O2B O 0.1115(3) 0.6942(9) 0.91166(18) 0.042(2) Uani 1 1 d . . . . .
O1C O 0.2247(2) 0.5517(9) 0.97881(15) 0.0340(16) Uani 1 1 d . U . . .
O2C O 0.2269(3) 0.6983(9) 1.02637(18) 0.045(2) Uani 1 1 d . U . . .
O1D O 0.4115(3) 0.0265(8) 0.60780(18) 0.0395(19) Uani 1 1 d . . . . .
O2D O 0.4217(4) 0.1648(10) 0.5597(2) 0.067(3) Uani 1 1 d . . . . .
O1E O 0.5464(3) 0.0330(9) 0.7488(2) 0.0426(19) Uani 1 1 d . . . . .
O2E O 0.5570(5) 0.1743(12) 0.7024(3) 0.089(4) Uani 1 1 d . . . . .
O1F O 0.6663(2) 0.0340(9) 0.88809(18) 0.0384(18) Uani 1 1 d . . . . .
O2F O 0.6740(5) 0.1750(12) 0.8413(2) 0.100(5) Uani 1 1 d . . . . .
O1G O 0.7348(2) 0.5423(9) 0.52522(14) 0.0335(17) Uani 1 1 d . . . . .
O2G O 0.7329(4) 0.6895(11) 0.5720(2) 0.073(3) Uani 1 1 d . U . . .
O1H O 0.8706(2) 0.5425(9) 0.63983(15) 0.0301(15) Uani 1 1 d . . . . .
O2H O 0.8781(3) 0.6930(9) 0.68726(19) 0.048(2) Uani 1 1 d . . . . .
S1A S 0.00897(8) 0.5543(3) 0.61417(5) 0.0241(5) Uani 1 1 d . . . . .
S1B S 0.14263(7) 0.5526(3) 0.72830(5) 0.0197(4) Uani 1 1 d . . . . .
S1C S 0.26471(7) 0.5576(3) 0.84658(5) 0.0184(4) Uani 1 1 d . . . . .
S1D S 0.40439(7) 0.0614(3) 0.74795(5) 0.0207(4) Uani 1 1 d . . . . .
S1E S 0.51948(8) 0.0607(3) 0.88603(6) 0.0278(5) Uani 1 1 d . . . . .
S1F S 0.62825(9) 0.0588(3) 1.02189(6) 0.0302(5) Uani 1 1 d . . . . .
S1G S 0.72809(7) 0.5598(3) 0.38250(5) 0.0220(5) Uani 1 1 d . . . . .
S1H S 0.86948(8) 0.5564(3) 0.49925(5) 0.0278(5) Uani 1 1 d . . . . .

loop_
_atom_site_aniso_label
_atom_site_aniso_U_11
_atom_site_aniso_U_22
_atom_site_aniso_U_33
_atom_site_aniso_U_23
_atom_site_aniso_U_13
_atom_site_aniso_U_12
C1A 0.026(5) 0.018(6) 0.016(4) -0.003(4) -0.011(3) 0.004(4)
C2A 0.029(5) 0.021(5) 0.029(5) -0.002(4) -0.003(4) -0.001(4)
C3A 0.020(5) 0.023(5) 0.020(4) -0.002(4) 0.007(4) 0.002(4)
C4A 0.040(5) 0.024(6) 0.007(4) 0.002(3) 0.005(4) 0.005(4)
C5A 0.048(6) 0.018(6) 0.028(5) 0.002(4) 0.002(5) -0.004(5)
C6A 0.032(5) 0.016(5) 0.028(5) -0.004(4) -0.009(4) -0.002(4)
C7A 0.015(4) 0.018(5) 0.032(5) 0.000(4) -0.011(4) 0.001(4)
C8A 0.019(4) 0.020(5) 0.021(5) 0.000(4) -0.006(3) 0.003(4)
C9A 0.017(4) 0.020(4) 0.023(4) 0.000(4) 0.007(3) 0.002(3)
C10A 0.027(4) 0.026(5) 0.010(4) 0.006(3) 0.009(3) 0.001(4)
C11A 0.026(4) 0.034(5) 0.012(4) 0.001(4) 0.006(3) -0.009(4)
C12A 0.051(5) 0.025(5) 0.007(4) -0.007(3) 0.011(4) -0.008(4)
C13A 0.044(5) 0.023(5) 0.018(4) 0.000(4) 0.010(4) 0.008(4)
C14A 0.024(4) 0.023(5) 0.020(4) -0.001(4) 0.000(3) 0.003(4)
C15A 0.018(5) 0.021(5) 0.029(5) 0.006(4) 0.002(4) 0.003(4)
C16A 0.031(5) 0.023(5) 0.014(4) 0.000(4) 0.005(4) 0.006(4)
C17A 0.019(4) 0.027(5) 0.016(4) -0.007(4) 0.004(3) -0.002(4)
C18A 0.008(4) 0.024(5) 0.023(5) -0.005(4) -0.001(3) 0.001(4)
C19A 0.019(5) 0.025(6) 0.018(4) -0.001(4) -0.004(3) -0.004(4)
C20A 0.023(5) 0.021(6) 0.034(5) -0.011(4) 0.006(4) -0.006(4)
C21A 0.013(4) 0.020(5) 0.024(5) -0.002(4) -0.002(3) 0.005(4)
C22A 0.013(4) 0.023(5) 0.029(5) 0.000(4) 0.012(4) -0.004(4)
C23A 0.009(4) 0.020(5) 0.019(4) -0.005(4) -0.001(3) -0.003(4)
C24A 0.038(6) 0.019(5) 0.031(5) -0.001(4) -0.002(4) 0.002(4)
C25A 0.034(6) 0.021(6) 0.038(6) 0.009(5) 0.013(5) -0.008(4)
C26A 0.023(5) 0.021(6) 0.051(7) 0.003(5) 0.005(5) -0.003(4)
C27A 0.019(5) 0.021(5) 0.024(5) 0.002(4) 0.005(4) -0.004(4)
C28A 0.024(5) 0.033(7) 0.037(6) 0.004(4) 0.012(4) 0.004(4)
C29A 0.028(5) 0.039(7) 0.028(5) 0.002(5) 0.012(4) -0.008(5)
C30A 0.036(6) 0.023(6) 0.037(6) -0.008(5) 0.009(5) -0.004(5)
C31A 0.016(4) 0.028(6) 0.031(5) -0.002(4) 0.008(4) 0.002(4)
C32A 0.023(4) 0.018(6) 0.024(4) -0.004(4) 0.011(4) -0.002(4)
C33A 0.025(5) 0.017(5) 0.036(5) -0.003(5) 0.013(4) -0.002(4)
C1B 0.019(4) 0.014(5) 0.012(4) -0.003(3) 0.005(3) 0.000(4)
C2B 0.017(4) 0.019(5) 0.026(5) 0.001(4) 0.000(3) 0.003(4)
C3B 0.028(5) 0.023(6) 0.025(5) -0.004(4) 0.005(4) -0.003(4)
C4B 0.036(5) 0.018(5) 0.015(4) 0.003(3) 0.011(4) 0.008(4)
C5B 0.022(5) 0.022(5) 0.010(4) -0.006(3) -0.004(3) -0.004(4)
C6B 0.017(4) 0.020(5) 0.009(4) -0.005(3) -0.004(3) -0.001(4)
C7B 0.029(5) 0.020(5) 0.011(4) -0.003(4) -0.007(3) -0.001(4)
C8B 0.023(5) 0.021(5) 0.018(4) -0.006(4) -0.001(4) 0.002(4)
C9B 0.029(5) 0.020(5) 0.014(4) -0.005(4) 0.003(4) -0.006(4)
C10B 0.035(5) 0.022(6) 0.016(4) -0.006(4) -0.003(4) 0.002(4)
C11B 0.036(6) 0.025(6) 0.020(5) 0.000(4) 0.003(4) 0.003(5)
C12B 0.043(6) 0.032(6) 0.009(4) -0.002(4) 0.004(4) -0.016(5)
C13B 0.036(5) 0.033(7) 0.015(4) -0.004(4) 0.004(4) -0.014(5)
C14B 0.030(5) 0.025(5) 0.010(4) 0.000(4) 0.003(4) 0.000(4)
C15B 0.023(5) 0.023(5) 0.019(4) -0.003(4) 0.006(4) -0.004(4)
C16B 0.025(5) 0.036(6) 0.010(4) 0.003(4) 0.003(3) -0.007(4)
C17B 0.010(4) 0.022(5) 0.020(4) 0.003(4) 0.000(3) 0.000(4)
C18B 0.016(4) 0.029(6) 0.015(4) 0.001(4) 0.006(3) 0.001(4)
C19B 0.016(4) 0.033(6) 0.013(4) -0.006(4) -0.003(3) -0.004(4)
C20B 0.025(5) 0.024(6) 0.028(5) -0.014(4) 0.017(4) -0.006(4)
C21B 0.028(5) 0.018(5) 0.012(4) -0.002(4) -0.001(3) 0.000(4)
C22B 0.014(4) 0.021(5) 0.031(5) 0.000(4) 0.007(4) 0.003(4)
C23B 0.017(4) 0.017(5) 0.020(4) -0.002(4) 0.002(3) -0.002(4)
C24B 0.035(6) 0.017(5) 0.033(6) 0.001(4) 0.012(4) 0.010(4)
C25B 0.049(7) 0.020(6) 0.022(5) 0.004(4) 0.007(4) 0.005(5)
C26B 0.021(5) 0.021(5) 0.032(5) 0.006(4) 0.011(4) 0.004(4)
C27B 0.022(5) 0.023(5) 0.022(5) 0.005(4) 0.007(4) 0.003(4)
C28B 0.034(5) 0.034(7) 0.019(5) 0.009(4) 0.011(4) -0.002(4)
C29B 0.027(5) 0.037(6) 0.020(5) 0.005(4) 0.006(4) -0.008(5)
C30B 0.029(5) 0.034(6) 0.017(5) -0.008(4) 0.013(4) -0.006(4)
C31B 0.022(5) 0.021(5) 0.030(5) 0.001(4) 0.014(4) -0.001(4)
C32B 0.035(5) 0.022(6) 0.027(5) -0.008(4) 0.013(4) 0.001(4)
C33B 0.040(5) 0.016(5) 0.028(5) 0.008(4) 0.014(4) -0.005(5)
C1C 0.011(4) 0.015(5) 0.021(4) -0.001(4) 0.001(3) 0.008(3)
C2C 0.027(5) 0.018(5) 0.006(4) -0.004(3) 0.000(3) -0.004(4)
C3C 0.021(5) 0.015(5) 0.037(5) 0.004(4) 0.007(4) -0.002(4)
C4C 0.025(5) 0.031(6) 0.009(4) 0.001(3) 0.009(3) 0.009(4)
C5C 0.019(5) 0.029(6) 0.018(4) -0.003(4) 0.008(3) 0.008(4)
C6C 0.018(4) 0.020(5) 0.016(4) 0.000(4) 0.004(3) 0.003(4)
C7C 0.013(4) 0.019(5) 0.018(4) 0.003(4) 0.001(3) -0.003(4)
C8C 0.020(4) 0.017(5) 0.010(4) -0.005(3) 0.005(3) -0.003(4)
C9C 0.018(4) 0.020(4) 0.007(3) -0.001(3) 0.007(3) -0.003(3)
C10C 0.025(4) 0.025(5) 0.016(4) 0.000(4) 0.002(3) -0.003(4)
C11C 0.037(4) 0.029(5) 0.019(4) -0.011(4) 0.008(3) -0.009(4)
C12C 0.050(5) 0.022(5) 0.018(4) -0.011(4) 0.016(4) -0.005(4)
C13C 0.035(5) 0.026(5) 0.021(4) -0.004(4) 0.011(4) 0.004(4)
C14C 0.023(4) 0.028(5) 0.016(4) -0.001(4) 0.008(3) 0.002(4)
C15C 0.038(6) 0.017(5) 0.016(4) -0.005(4) 0.010(4) -0.006(4)
C16C 0.056(7) 0.021(6) 0.013(4) 0.001(4) 0.008(4) -0.001(5)
C17C 0.032(4) 0.025(4) 0.010(3) 0.001(3) 0.011(3) 0.002(4)
C18C 0.017(4) 0.021(5) 0.019(4) -0.004(4) 0.004(3) 0.002(4)
C19C 0.024(5) 0.037(6) 0.008(4) -0.005(4) 0.002(3) -0.007(4)
C20C 0.028(5) 0.020(5) 0.023(5) -0.002(4) 0.005(4) 0.000(4)
C21C 0.033(5) 0.023(6) 0.015(4) 0.005(4) -0.001(4) 0.004(4)
C22C 0.019(4) 0.024(5) 0.020(5) 0.002(4) 0.006(3) 0.001(4)
C23C 0.019(4) 0.027(5) 0.005(4) -0.008(4) 0.000(3) -0.001(4)
C24C 0.034(6) 0.022(6) 0.035(6) -0.003(5) -0.001(5) 0.004(4)
C25C 0.042(6) 0.032(6) 0.018(5) 0.012(4) 0.007(4) 0.009(5)
C26C 0.018(5) 0.039(6) 0.025(5) 0.013(4) 0.001(4) 0.008(4)
C27C 0.015(4) 0.031(6) 0.006(4) 0.000(4) 0.002(3) 0.009(4)
C28C 0.037(5) 0.035(5) 0.016(4) 0.011(3) -0.001(3) 0.001(4)
C29C 0.025(5) 0.045(7) 0.016(5) 0.006(4) -0.003(4) -0.001(5)
C30C 0.023(4) 0.037(5) 0.010(4) -0.001(3) 0.001(3) -0.004(4)
C31C 0.020(5) 0.035(6) 0.020(5) -0.002(4) 0.003(4) 0.003(4)
C32C 0.038(5) 0.025(6) 0.015(4) -0.008(4) 0.011(4) 0.002(4)
C33C 0.038(5) 0.024(5) 0.020(4) -0.004(5) 0.010(4) 0.002(5)
C1D 0.014(3) 0.014(4) 0.014(3) 0.005(3) 0.008(3) -0.004(3)
C2D 0.014(4) 0.024(5) 0.022(5) 0.002(4) 0.001(3) -0.004(4)
C3D 0.032(5) 0.024(5) 0.010(4) 0.005(4) 0.004(4) -0.006(4)
C4D 0.037(5) 0.015(5) 0.021(5) -0.001(4) 0.012(4) -0.006(4)
C5D 0.027(5) 0.023(6) 0.023(5) -0.003(4) 0.002(4) -0.006(4)
C6D 0.023(5) 0.015(5) 0.030(5) 0.009(4) -0.004(4) -0.003(4)
C7D 0.021(4) 0.015(5) 0.015(4) -0.001(3) 0.002(3) 0.000(4)
C8D 0.011(4) 0.013(5) 0.039(5) 0.000(4) 0.006(4) -0.005(4)
C9D 0.025(4) 0.021(4) 0.017(4) -0.003(3) 0.015(3) 0.003(3)
C10D 0.039(5) 0.018(6) 0.020(4) -0.003(4) 0.012(4) -0.007(4)
C11D 0.046(7) 0.020(6) 0.048(7) -0.007(5) 0.025(5) 0.000(5)
C12D 0.055(7) 0.033(7) 0.029(6) 0.011(5) 0.028(5) 0.019(6)
C13D 0.048(6) 0.037(6) 0.022(5) -0.004(5) 0.005(4) 0.024(6)
C14D 0.024(5) 0.028(6) 0.016(4) 0.000(4) 0.009(4) -0.001(4)
C15D 0.034(5) 0.014(5) 0.027(5) -0.003(4) 0.012(4) 0.005(4)
C16D 0.049(7) 0.013(5) 0.043(6) 0.001(4) 0.017(5) 0.006(5)
C17D 0.051(6) 0.028(6) 0.027(5) 0.009(5) 0.016(4) 0.002(5)
C18D 0.042(6) 0.025(6) 0.027(5) -0.003(4) 0.020(4) -0.007(5)
C19D 0.043(6) 0.032(6) 0.029(5) 0.002(5) 0.022(5) -0.002(5)
C20D 0.048(6) 0.029(6) 0.028(5) 0.009(5) 0.021(5) -0.005(5)
C21D 0.042(6) 0.026(6) 0.030(5) -0.003(4) 0.007(5) -0.004(5)
C22D 0.024(5) 0.033(6) 0.028(5) -0.005(4) 0.018(4) -0.006(4)
C23D 0.026(5) 0.031(6) 0.031(5) 0.006(4) 0.016(4) -0.004(4)
C24D 0.041(6) 0.028(7) 0.032(6) -0.005(5) 0.005(5) -0.009(5)
C25D 0.059(8) 0.036(7) 0.044(7) -0.007(5) 0.028(6) -0.003(6)
C26D 0.025(5) 0.041(8) 0.034(5) -0.013(5) 0.008(4) -0.005(5)
C27D 0.026(5) 0.037(7) 0.042(6) -0.001(5) 0.020(5) -0.005(5)
C28D 0.064(8) 0.042(8) 0.056(7) -0.012(7) 0.014(6) 0.001(7)
C29D 0.041(6) 0.063(9) 0.033(6) 0.000(6) 0.016(5) 0.006(6)
C30D 0.052(8) 0.054(9) 0.034(6) 0.009(6) 0.018(5) 0.020(6)
C31D 0.037(6) 0.053(8) 0.027(6) 0.001(5) 0.006(5) 0.013(5)
C32D 0.064(8) 0.028(6) 0.038(6) 0.010(5) 0.031(6) 0.008(5)
C33D 0.055(7) 0.028(7) 0.043(6) 0.005(5) 0.020(5) 0.006(5)
C1E 0.024(4) 0.014(5) 0.013(4) 0.003(3) -0.010(3) -0.004(4)
C2E 0.013(4) 0.016(5) 0.046(6) 0.003(4) -0.002(4) 0.000(4)
C3E 0.041(6) 0.018(5) 0.015(4) 0.003(4) -0.008(4) -0.003(4)
C4E 0.041(6) 0.020(6) 0.012(4) 0.002(3) -0.004(4) -0.009(4)
C5E 0.036(6) 0.018(6) 0.029(5) 0.000(4) -0.011(4) 0.001(4)
C6E 0.038(6) 0.009(5) 0.024(5) 0.003(4) -0.017(4) -0.003(4)
C7E 0.025(5) 0.014(5) 0.017(4) 0.006(4) -0.005(3) 0.000(4)
C8E 0.014(4) 0.014(5) 0.045(6) -0.005(4) -0.003(4) 0.000(4)
C9E 0.014(4) 0.018(5) 0.027(5) -0.007(4) 0.005(4) 0.001(4)
C10E 0.031(5) 0.024(6) 0.012(4) 0.002(4) 0.003(4) 0.006(4)
C11E 0.034(5) 0.037(6) 0.017(4) 0.002(5) 0.002(4) 0.018(5)
C12E 0.050(7) 0.027(6) 0.028(5) 0.003(4) 0.019(5) 0.021(5)
C13E 0.035(6) 0.015(6) 0.053(7) -0.001(5) 0.011(5) 0.003(4)
C14E 0.032(5) 0.023(6) 0.029(5) 0.004(4) 0.004(4) -0.003(4)
C15E 0.019(5) 0.017(5) 0.040(6) -0.007(4) 0.000(4) -0.005(4)
C16E 0.033(6) 0.020(6) 0.064(7) -0.007(5) 0.018(5) 0.002(5)
C17E 0.033(6) 0.035(7) 0.053(7) -0.001(6) 0.005(5) -0.002(6)
C18E 0.029(5) 0.033(7) 0.034(6) -0.004(5) 0.016(4) -0.009(5)
C19E 0.032(6) 0.033(7) 0.047(6) -0.011(5) 0.025(5) -0.006(5)
C20E 0.031(6) 0.036(7) 0.061(8) -0.001(6) 0.011(5) -0.007(5)
C21E 0.033(6) 0.040(7) 0.049(7) -0.019(6) 0.027(5) -0.008(5)
C22E 0.019(5) 0.041(7) 0.060(7) -0.006(6) 0.015(5) -0.003(5)
C23E 0.012(5) 0.037(7) 0.065(8) -0.004(6) 0.014(5) 0.003(5)
C24E 0.039(7) 0.040(7) 0.055(7) -0.006(6) 0.027(6) -0.012(5)
C25E 0.060(9) 0.056(10) 0.058(8) -0.024(7) 0.028(7) -0.009(7)
C26E 0.037(6) 0.059(9) 0.054(8) -0.021(6) 0.024(6) -0.003(6)
C27E 0.027(6) 0.068(10) 0.053(7) -0.018(7) 0.032(5) -0.012(6)
C28E 0.075(10) 0.077(13) 0.072(10) -0.029(9) 0.036(8) -0.016(9)
C29E 0.049(8) 0.105(14) 0.050(8) -0.024(9) 0.022(6) -0.001(8)
C30E 0.082(11) 0.091(13) 0.044(8) 0.005(8) 0.031(7) 0.011(9)
C31E 0.048(7) 0.057(9) 0.042(7) -0.007(6) 0.023(6) 0.007(6)
C32E 0.045(7) 0.062(10) 0.057(8) 0.002(7) 0.023(6) 0.014(6)
C33E 0.046(6) 0.036(7) 0.048(6) -0.008(6) 0.028(5) 0.003(6)
C1F 0.026(5) 0.009(5) 0.020(4) 0.005(3) -0.009(3) -0.005(4)
C2F 0.015(4) 0.021(5) 0.015(4) 0.001(4) -0.008(3) 0.000(4)
C3F 0.027(5) 0.013(5) 0.013(4) 0.007(3) -0.010(3) -0.005(4)
C4F 0.037(5) 0.019(5) 0.019(4) -0.001(4) 0.001(4) -0.006(4)
C5F 0.023(5) 0.023(6) 0.047(6) 0.004(5) -0.019(4) -0.001(4)
C6F 0.044(6) 0.019(6) 0.022(5) 0.000(4) -0.018(4) 0.009(5)
C7F 0.031(5) 0.018(5) 0.024(5) 0.001(4) -0.012(4) -0.008(4)
C8F 0.027(5) 0.020(5) 0.022(5) 0.002(4) -0.012(4) -0.006(4)
C9F 0.027(5) 0.020(5) 0.018(4) 0.001(4) 0.004(4) -0.003(4)
C10F 0.039(6) 0.033(6) 0.013(4) -0.007(4) -0.006(4) -0.002(5)
C11F 0.055(6) 0.036(6) 0.013(4) 0.010(5) -0.005(4) 0.007(6)
C12F 0.073(8) 0.020(6) 0.014(5) 0.011(4) 0.005(5) 0.003(5)
C13F 0.061(7) 0.018(6) 0.028(5) 0.003(4) 0.001(5) -0.008(5)
C14F 0.034(5) 0.023(6) 0.026(5) 0.006(4) -0.010(4) -0.008(5)
C15F 0.029(5) 0.016(5) 0.026(5) 0.008(4) -0.014(4) -0.004(4)
C16F 0.044(6) 0.020(6) 0.052(7) 0.011(5) 0.004(5) -0.006(5)
C17F 0.050(5) 0.040(5) 0.027(4) 0.012(4) 0.003(4) -0.003(5)
C18F 0.027(5) 0.022(6) 0.037(6) 0.002(5) 0.008(4) -0.004(4)
C19F 0.017(5) 0.036(7) 0.045(6) 0.007(5) -0.001(4) -0.005(4)
C20F 0.026(5) 0.022(6) 0.048(6) 0.006(5) -0.001(4) -0.004(4)
C21F 0.020(5) 0.032(6) 0.041(6) 0.000(5) -0.001(4) -0.010(4)
C22F 0.012(4) 0.024(6) 0.044(6) 0.006(5) 0.002(4) 0.001(4)
C23F 0.024(5) 0.035(6) 0.031(5) 0.008(5) 0.002(4) -0.001(5)
C24F 0.043(7) 0.036(7) 0.034(6) 0.007(5) 0.015(5) -0.004(5)
C25F 0.047(7) 0.045(8) 0.043(7) -0.013(6) 0.020(5) -0.010(6)
C26F 0.033(6) 0.028(7) 0.043(6) -0.007(5) 0.003(5) -0.001(5)
C27F 0.025(5) 0.039(7) 0.030(5) -0.007(5) 0.001(4) 0.007(5)
C28F 0.060(7) 0.046(8) 0.042(6) -0.013(6) 0.023(5) 0.013(7)
C29F 0.046(7) 0.063(9) 0.034(6) -0.023(6) 0.010(5) 0.006(6)
C30F 0.039(6) 0.057(8) 0.024(5) -0.003(5) 0.015(5) 0.010(6)
C31F 0.020(5) 0.038(7) 0.040(6) 0.004(5) 0.015(4) 0.008(4)
C32F 0.035(6) 0.033(7) 0.041(6) -0.003(5) 0.019(5) 0.008(5)
C33F 0.030(5) 0.032(7) 0.043(6) 0.003(5) 0.007(4) 0.003(5)
C1G 0.028(5) 0.022(6) 0.025(5) 0.003(4) -0.003(4) -0.005(4)
C2G 0.020(4) 0.027(6) 0.016(4) 0.002(4) -0.002(3) -0.002(4)
C3G 0.023(5) 0.025(6) 0.033(5) 0.000(4) 0.008(4) 0.000(4)
C4G 0.023(5) 0.031(6) 0.017(4) 0.002(4) 0.012(4) 0.009(4)
C5G 0.020(5) 0.027(6) 0.015(4) -0.003(4) -0.002(3) 0.001(4)
C6G 0.031(5) 0.015(5) 0.023(5) 0.002(4) -0.004(4) -0.004(4)
C7G 0.040(6) 0.012(5) 0.016(4) -0.002(4) -0.001(4) -0.002(4)
C8G 0.026(5) 0.021(5) 0.016(4) 0.003(4) 0.010(4) -0.001(4)
C9G 0.029(5) 0.019(5) 0.008(4) -0.001(3) 0.006(3) -0.003(4)
C10G 0.030(5) 0.028(6) 0.013(4) 0.005(4) 0.001(4) 0.002(4)
C11G 0.050(6) 0.042(7) 0.008(4) 0.000(5) 0.000(4) -0.017(6)
C12G 0.048(5) 0.027(5) 0.017(4) -0.002(4) 0.010(4) -0.010(4)
C13G 0.049(6) 0.025(6) 0.022(5) -0.003(4) 0.012(4) 0.007(5)
C14G 0.032(5) 0.023(6) 0.026(5) 0.004(4) 0.011(4) 0.000(4)
C15G 0.040(6) 0.015(5) 0.017(4) 0.003(4) 0.006(4) -0.007(4)
C16G 0.049(6) 0.024(6) 0.019(5) 0.009(4) 0.011(4) 0.013(5)
C17G 0.055(6) 0.034(7) 0.019(5) -0.004(5) -0.001(4) 0.007(6)
C18G 0.028(5) 0.028(6) 0.016(4) 0.007(4) 0.003(4) 0.005(4)
C19G 0.042(6) 0.030(6) 0.026(5) 0.008(4) 0.020(4) 0.004(5)
C20G 0.045(6) 0.021(6) 0.029(5) 0.005(4) 0.008(4) 0.005(5)
C21G 0.028(5) 0.026(6) 0.026(5) 0.004(4) 0.005(4) 0.008(4)
C22G 0.020(5) 0.038(6) 0.011(4) 0.009(4) 0.003(3) 0.004(4)
C23G 0.022(5) 0.035(6) 0.016(4) 0.003(4) -0.002(3) 0.003(4)
C24G 0.032(6) 0.037(7) 0.032(6) 0.006(5) 0.008(4) 0.007(5)
C25G 0.040(7) 0.034(7) 0.051(7) 0.019(6) 0.010(5) 0.013(5)
C26G 0.027(5) 0.049(7) 0.020(5) 0.021(5) -0.001(4) -0.003(5)
C27G 0.013(4) 0.035(6) 0.025(5) 0.007(4) 0.003(4) 0.002(4)
C28G 0.025(5) 0.052(8) 0.030(5) 0.030(5) -0.001(4) -0.001(5)
C29G 0.027(6) 0.070(9) 0.021(5) 0.001(6) -0.003(4) -0.010(6)
C30G 0.025(5) 0.048(7) 0.022(5) -0.005(5) -0.003(4) -0.007(5)
C31G 0.019(5) 0.051(7) 0.010(4) 0.011(4) -0.002(3) -0.003(5)
C32G 0.042(6) 0.032(7) 0.027(5) -0.004(5) 0.003(4) -0.009(5)
C33G 0.037(5) 0.027(6) 0.017(4) 0.001(5) 0.005(4) -0.004(5)
C1H 0.028(5) 0.013(5) 0.034(5) 0.004(4) -0.014(4) 0.005(4)
C2H 0.031(5) 0.028(6) 0.026(5) -0.002(4) -0.015(4) -0.008(4)
C3H 0.026(5) 0.029(6) 0.031(5) 0.005(4) -0.003(4) 0.000(4)
C4H 0.038(5) 0.022(6) 0.012(4) 0.005(3) 0.008(4) 0.005(4)
C5H 0.024(5) 0.021(5) 0.018(4) -0.003(4) 0.005(4) 0.001(4)
C6H 0.032(5) 0.022(5) 0.026(5) -0.001(4) -0.011(4) -0.005(4)
C7H 0.033(5) 0.017(5) 0.020(5) -0.009(4) -0.011(4) -0.001(4)
C8H 0.018(4) 0.018(5) 0.025(5) -0.007(4) -0.003(4) -0.001(4)
C9H 0.024(5) 0.016(5) 0.020(4) 0.002(4) -0.009(4) 0.003(4)
C10H 0.032(5) 0.028(6) 0.021(5) 0.008(4) 0.005(4) -0.002(4)
C11H 0.049(6) 0.037(6) 0.008(4) -0.001(5) -0.001(4) -0.014(6)
C12H 0.046(5) 0.025(5) 0.014(4) -0.004(3) 0.004(4) -0.011(4)
C13H 0.056(7) 0.019(6) 0.021(5) -0.004(4) 0.002(5) 0.005(5)
C14H 0.034(5) 0.025(6) 0.021(4) -0.002(4) -0.010(4) -0.001(5)
C15H 0.031(5) 0.017(5) 0.015(4) 0.002(4) -0.006(4) -0.002(4)
C16H 0.035(6) 0.022(6) 0.035(6) -0.004(4) 0.008(4) 0.006(5)
C17H 0.019(4) 0.022(5) 0.027(5) -0.003(5) 0.002(3) 0.002(4)
C18H 0.014(4) 0.026(6) 0.016(4) -0.002(4) -0.001(3) 0.002(4)
C19H 0.013(4) 0.026(6) 0.026(5) -0.004(4) -0.001(4) -0.005(4)
C20H 0.027(5) 0.024(6) 0.031(5) 0.000(4) 0.000(4) 0.001(4)
C21H 0.015(4) 0.021(5) 0.033(5) -0.002(4) 0.005(4) -0.003(4)
C22H 0.018(4) 0.027(6) 0.014(4) -0.001(4) 0.007(3) 0.005(4)
C23H 0.019(4) 0.021(5) 0.021(4) -0.007(4) 0.001(3) -0.005(4)
C24H 0.030(5) 0.023(6) 0.033(6) 0.002(4) 0.010(4) -0.003(4)
C25H 0.045(7) 0.017(6) 0.050(7) 0.009(5) 0.006(5) 0.005(5)
C26H 0.023(5) 0.028(6) 0.045(6) 0.008(5) 0.012(4) 0.005(4)
C27H 0.007(4) 0.025(5) 0.025(5) 0.000(4) 0.006(3) 0.001(4)
C28H 0.022(5) 0.029(6) 0.033(5) 0.018(4) 0.003(4) 0.002(4)
C29H 0.029(5) 0.037(7) 0.029(5) 0.000(5) 0.007(4) 0.000(5)
C30H 0.028(5) 0.029(6) 0.026(5) -0.004(4) 0.008(4) -0.003(4)
C31H 0.015(4) 0.029(6) 0.017(4) 0.002(4) 0.004(3) -0.004(4)
C32H 0.028(5) 0.022(6) 0.031(5) -0.014(4) 0.003(4) -0.004(4)
C33H 0.033(5) 0.019(5) 0.023(4) -0.002(4) 0.006(4) -0.002(5)
O1A 0.038(4) 0.023(4) 0.019(3) -0.003(3) 0.012(3) 0.004(3)
O2A 0.087(6) 0.017(4) 0.028(4) -0.003(3) -0.001(4) 0.004(4)
O1B 0.040(4) 0.022(4) 0.022(3) 0.003(3) 0.012(3) -0.005(3)
O2B 0.086(6) 0.020(4) 0.021(4) -0.004(3) 0.014(4) -0.001(4)
O1C 0.065(4) 0.021(4) 0.020(3) -0.003(3) 0.024(3) -0.001(4)
O2C 0.096(7) 0.025(4) 0.015(3) -0.005(3) 0.006(4) -0.004(4)
O1D 0.073(5) 0.018(4) 0.033(4) -0.001(3) 0.028(4) 0.006(4)
O2D 0.135(9) 0.033(5) 0.035(5) 0.000(4) 0.022(5) -0.019(6)
O1E 0.053(5) 0.028(5) 0.052(5) 0.000(4) 0.024(4) 0.003(4)
O2E 0.174(12) 0.041(7) 0.051(6) 0.003(5) 0.018(7) -0.038(7)
O1F 0.047(4) 0.026(5) 0.044(4) 0.006(3) 0.008(3) -0.012(4)
O2F 0.229(15) 0.033(6) 0.030(5) 0.011(4) -0.014(7) -0.022(8)
O1G 0.070(5) 0.022(4) 0.011(3) 0.004(3) 0.016(3) 0.003(4)
O2G 0.152(9) 0.041(6) 0.022(4) -0.001(4) -0.007(5) 0.026(6)
O1H 0.047(4) 0.027(4) 0.018(3) -0.002(3) 0.008(3) 0.003(4)
O2H 0.094(7) 0.018(5) 0.028(4) -0.001(3) -0.009(4) -0.003(4)
S1A 0.0308(12) 0.0181(12) 0.0215(10) -0.0027(11) -0.0035(9) -0.0037(12)
S1B 0.0245(11) 0.0192(12) 0.0159(10) -0.0045(10) 0.0041(8) -0.0038(11)
S1C 0.0227(10) 0.0168(11) 0.0162(9) -0.0040(10) 0.0038(8) -0.0026(11)
S1D 0.0216(10) 0.0177(12) 0.0228(10) 0.0030(11) 0.0028(8) 0.0062(11)
S1E 0.0329(12) 0.0148(12) 0.0323(12) 0.0012(11) -0.0090(9) 0.0031(12)
S1F 0.0467(14) 0.0150(12) 0.0251(11) 0.0064(12) -0.0097(10) 0.0015(13)
S1G 0.0338(12) 0.0195(12) 0.0120(9) -0.0016(10) 0.0004(8) -0.0058(12)
S1H 0.0418(13) 0.0198(12) 0.0189(10) -0.0015(11) -0.0074(9) -0.0040(12)

loop_
_atom_type_symbol
_atom_type_description
_atom_type_scat_dispersion_real
_atom_type_scat_dispersion_imag
_atom_type_scat_source
C C 0.0033 0.0016 'International Tables Vol C Tables 4.2.6.8 and 6.1.1.4'
H H 0.0000 0.0000 'International Tables Vol C Tables 4.2.6.8 and 6.1.1.4'
O O 0.0106 0.0060 'International Tables Vol C Tables 4.2.6.8 and 6.1.1.4'
S S 0.1246 0.1234 'International Tables Vol C Tables 4.2.6.8 and 6.1.1.4'

loop_
_geom_angle_atom_site_label_1
_geom_angle_atom_site_label_2
_geom_angle_atom_site_label_3
_geom_angle
_geom_angle_site_symmetry_1
_geom_angle_site_symmetry_3
C6A C1A C2A 118.9(8) . .
C6A C1A S1A 124.8(7) . .
C2A C1A S1A 116.3(7) . .
C3A C2A C1A 119.1(9) . .
C4A C3A C2A 121.4(9) . .
C3A C4A C5A 120.8(8) . .
C6A C5A C4A 118.7(9) . .
C5A C6A C1A 121.1(9) . .
C8A C7A S1A 110.8(6) . .
C9A C8A C7A 107.6(7) . .
C9A C8A C15A 114.2(7) . .
C7A C8A C15A 111.7(8) . .
C14A C9A C10A 117.8(9) . .
C14A C9A C8A 121.1(8) . .
C10A C9A C8A 121.1(8) . .
C11A C10A C9A 120.5(9) . .
C12A C11A C10A 121.7(8) . .
C11A C12A C13A 118.2(9) . .
C14A C13A C12A 120.4(9) . .
C13A C14A C9A 121.3(8) . .
C16A C15A C8A 112.5(8) . .
O1A C16A C15A 106.4(7) . .
O2A C17A O1A 121.6(9) . .
O2A C17A C18A 127.1(7) . .
O1A C17A C18A 111.3(8) . .
C19A C18A C23A 119.1(8) . .
C19A C18A C17A 118.1(7) . .
C23A C18A C17A 122.6(7) . .
C20A C19A C18A 121.5(8) . .
C19A C20A C21A 121.7(8) . .
C20A C21A C22A 117.7(7) . .
C20A C21A C24A 122.4(7) . .
C22A C21A C24A 119.9(7) . .
C21A C22A C23A 121.7(7) . .
C21A C22A C27A 118.0(7) . .
C23A C22A C27A 120.3(7) . .
C22A C23A C18A 118.1(7) . .
C22A C23A C33A 117.8(7) . .
C18A C23A C33A 124.1(7) . .
C25A C24A C21A 121.6(8) . .
C24A C25A C26A 120.9(8) . .
C28A C26A C27A 118.9(8) . .
C28A C26A C25A 122.6(8) . .
C27A C26A C25A 118.5(8) . .
C31A C27A C26A 119.3(7) . .
C31A C27A C22A 119.8(7) . .
C26A C27A C22A 121.0(7) . .
C26A C28A C29A 122.1(9) . .
C30A C29A C28A 119.5(8) . .
C29A C30A C31A 120.9(8) . .
C30A C31A C32A 122.0(8) . .
C30A C31A C27A 119.4(8) . .
C32A C31A C27A 118.6(7) . .
C33A C32A C31A 122.4(8) . .
C32A C33A C23A 121.2(8) . .
C6B C1B C2B 120.2(7) . .
C6B C1B S1B 116.7(6) . .
C2B C1B S1B 123.1(6) . .
C1B C2B C3B 119.7(8) . .
C4B C3B C2B 119.5(9) . .
C3B C4B C5B 120.8(8) . .
C4B C5B C6B 120.0(8) . .
C1B C6B C5B 119.8(8) . .
C8B C7B S1B 111.0(6) . .
C9B C8B C15B 113.6(7) . .
C9B C8B C7B 107.7(7) . .
C15B C8B C7B 111.3(7) . .
C10B C9B C14B 119.3(9) . .
C10B C9B C8B 119.8(8) . .
C14B C9B C8B 120.8(8) . .
C9B C10B C11B 120.7(9) . .
C12B C11B C10B 119.4(10) . .
C13B C12B C11B 120.9(10) . .
C12B C13B C14B 120.3(9) . .
C13B C14B C9B 119.4(9) . .
C16B C15B C8B 112.3(8) . .
O1B C16B C15B 106.4(8) . .
C19B C17B C23B 119.5(8) . .
C19B C17B C18B 117.8(8) . .
C23B C17B C18B 122.7(8) . .
O2B C18B O1B 121.7(9) . .
O2B C18B C17B 126.7(7) . .
O1B C18B C17B 111.6(9) . .
C20B C19B C17B 121.5(8) . .
C19B C20B C21B 121.0(8) . .
C20B C21B C22B 118.8(9) . .
C20B C21B C24B 121.8(9) . .
C22B C21B C24B 119.4(7) . .
C27B C22B C21B 118.6(9) . .
C27B C22B C23B 121.0(8) . .
C21B C22B C23B 120.4(8) . .
C22B C23B C17B 118.7(8) . .
C22B C23B C33B 117.4(8) . .
C17B C23B C33B 123.8(8) . .
C25B C24B C21B 121.6(9) . .
C24B C25B C26B 120.5(9) . .
C25B C26B C28B 121.8(9) . .
C25B C26B C27B 119.3(8) . .
C28B C26B C27B 118.9(9) . .
C22B C27B C31B 120.4(9) . .
C22B C27B C26B 120.6(9) . .
C31B C27B C26B 118.9(8) . .
C29B C28B C26B 120.5(9) . .
C30B C29B C28B 121.1(8) . .
C29B C30B C31B 121.0(9) . .
C30B C31B C27B 119.5(9) . .
C30B C31B C32B 122.6(9) . .
C27B C31B C32B 117.9(8) . .
C33B C32B C31B 121.6(9) . .
C32B C33B C23B 121.6(9) . .
C2C C1C C6C 119.8(7) . .
C2C C1C S1C 123.2(6) . .
C6C C1C S1C 117.0(6) . .
C1C C2C C3C 118.5(8) . .
C2C C3C C4C 122.8(8) . .
C5C C4C C3C 117.7(8) . .
C6C C5C C4C 121.2(9) . .
C5C C6C C1C 120.0(8) . .
C8C C7C S1C 111.2(6) . .
C9C C8C C7C 109.1(7) . .
C9C C8C C15C 112.8(7) . .
C7C C8C C15C 111.3(7) . .
C14C C9C C10C 118.8(9) . .
C14C C9C C8C 120.5(8) . .
C10C C9C C8C 120.7(8) . .
C11C C10C C9C 120.4(9) . .
C10C C11C C12C 120.6(9) . .
C11C C12C C13C 118.8(9) . .
C14C C13C C12C 119.9(9) . .
C9C C14C C13C 121.6(8) . .
C16C C15C C8C 112.0(8) . .
O1C C16C C15C 107.0(8) . .
O2C C17C O1C 121.1(9) . .
O2C C17C C18C 127.2(7) . .
O1C C17C C18C 111.6(8) . .
C19C C18C C23C 119.0(9) . .
C19C C18C C17C 118.3(8) . .
C23C C18C C17C 122.8(8) . .
C20C C19C C18C 122.0(8) . .
C19C C20C C21C 121.1(9) . .
C20C C21C C24C 122.5(9) . .
C20C C21C C22C 118.5(9) . .
C24C C21C C22C 119.0(8) . .
C23C C22C C27C 120.9(8) . .
C23C C22C C21C 120.3(8) . .
C27C C22C C21C 118.8(8) . .
C18C C23C C22C 119.1(8) . .
C18C C23C C33C 123.8(9) . .
C22C C23C C33C 117.0(7) . .
C25C C24C C21C 123.1(10) . .
C24C C25C C26C 120.6(9) . .
C28C C26C C27C 119.4(9) . .
C28C C26C C25C 122.7(9) . .
C27C C26C C25C 117.8(8) . .
C31C C27C C26C 119.4(8) . .
C31C C27C C22C 119.9(9) . .
C26C C27C C22C 120.7(8) . .
C26C C28C C29C 121.3(10) . .
C30C C29C C28C 119.6(8) . .
C29C C30C C31C 121.4(10) . .
C27C C31C C30C 118.9(9) . .
C27C C31C C32C 118.7(8) . .
C30C C31C C32C 122.4(9) . .
C33C C32C C31C 122.3(9) . .
C32C C33C C23C 121.1(10) . .
C6D C1D C2D 117.9(7) . .
C6D C1D S1D 125.3(6) . .
C2D C1D S1D 116.8(6) . .
C1D C2D C3D 119.7(8) . .
C4D C3D C2D 120.3(8) . .
C3D C4D C5D 119.4(8) . .
C6D C5D C4D 120.8(9) . .
C1D C6D C5D 121.7(8) . .
C8D C7D S1D 111.9(6) . .
C15D C8D C9D 113.6(8) . .
C15D C8D C7D 111.7(7) . .
C9D C8D C7D 106.9(7) . .
C10D C9D C14D 117.7(9) . .
C10D C9D C8D 120.5(8) . .
C14D C9D C8D 121.7(8) . .
C11D C10D C9D 121.6(9) . .
C10D C11D C12D 119.7(10) . .
C13D C12D C11D 119.6(10) . .
C14D C13D C12D 119.7(9) . .
C13D C14D C9D 121.7(10) . .
C8D C15D C16D 111.8(8) . .
O1D C16D C15D 105.3(8) . .
O2D C17D O1D 121.9(10) . .
O2D C17D C18D 126.1(9) . .
O1D C17D C18D 111.7(9) . .
C19D C18D C23D 120.3(10) . .
C19D C18D C17D 118.0(9) . .
C23D C18D C17D 121.7(9) . .
C20D C19D C18D 121.5(10) . .
C19D C20D C21D 121.8(10) . .
C20D C21D C22D 116.9(9) . .
C20D C21D C24D 122.6(10) . .
C22D C21D C24D 120.4(9) . .
C21D C22D C23D 122.5(9) . .
C21D C22D C27D 117.4(10) . .
C23D C22D C27D 120.1(10) . .
C18D C23D C22D 116.9(9) . .
C18D C23D C33D 124.5(10) . .
C22D C23D C33D 118.6(9) . .
C25D C24D C21D 121.7(11) . .
C24D C25D C26D 120.4(11) . .
C28D C26D C27D 119.7(11) . .
C28D C26D C25D 121.7(11) . .
C27D C26D C25D 118.6(9) . .
C26D C27D C22D 121.4(10) . .
C26D C27D C31D 119.3(10) . .
C22D C27D C31D 119.4(10) . .
C29D C28D C26D 122.0(13) . .
C28D C29D C30D 119.4(11) . .
C29D C30D C31D 121.8(12) . .
C32D C31D C30D 122.6(11) . .
C32D C31D C27D 119.5(9) . .
C30D C31D C27D 117.9(11) . .
C33D C32D C31D 121.2(10) . .
C32D C33D C23D 121.2(10) . .
C6E C1E C2E 120.4(8) . .
C6E C1E S1E 123.3(6) . .
C2E C1E S1E 116.3(7) . .
C3E C2E C1E 117.7(8) . .
C4E C3E C2E 122.5(8) . .
C3E C4E C5E 119.1(9) . .
C4E C5E C6E 120.4(9) . .
C1E C6E C5E 119.8(8) . .
C8E C7E S1E 111.4(6) . .
C9E C8E C15E 112.2(8) . .
C9E C8E C7E 106.5(7) . .
C15E C8E C7E 111.8(8) . .
C10E C9E C14E 118.8(9) . .
C10E C9E C8E 122.4(8) . .
C14E C9E C8E 118.8(8) . .
C9E C10E C11E 119.6(9) . .
C12E C11E C10E 120.7(9) . .
C13E C12E C11E 120.2(10) . .
C12E C13E C14E 120.0(10) . .
C13E C14E C9E 120.6(9) . .
C16E C15E C8E 112.0(8) . .
O1E C16E C15E 106.3(8) . .
O2E C17E O1E 121.3(12) . .
O2E C17E C18E 127.3(11) . .
O1E C17E C18E 111.4(11) . .
C19E C18E C23E 121.1(10) . .
C19E C18E C17E 118.4(9) . .
C23E C18E C17E 120.6(10) . .
C18E C19E C20E 121.8(11) . .
C19E C20E C21E 119.1(11) . .
C22E C21E C20E 120.2(11) . .
C22E C21E C24E 119.5(10) . .
C20E C21E C24E 120.2(11) . .
C21E C22E C23E 119.9(11) . .
C21E C22E C27E 118.0(11) . .
C23E C22E C27E 122.0(12) . .
C33E C23E C18E 126.7(11) . .
C33E C23E C22E 115.5(11) . .
C18E C23E C22E 117.8(11) . .
C25E C24E C21E 121.9(12) . .
C24E C25E C26E 120.0(12) . .
C28E C26E C27E 119.6(14) . .
C28E C26E C25E 121.1(13) . .
C27E C26E C25E 119.2(11) . .
C31E C27E C26E 119.5(11) . .
C31E C27E C22E 119.3(12) . .
C26E C27E C22E 121.3(13) . .
C26E C28E C29E 120.8(14) . .
C28E C29E C30E 120.7(13) . .
C29E C30E C31E 119.7(15) . .
C30E C31E C27E 119.6(13) . .
C30E C31E C32E 122.8(13) . .
C27E C31E C32E 117.5(11) . .
C33E C32E C31E 122.3(13) . .
C32E C33E C23E 123.3(12) . .
C6F C1F C2F 120.4(8) . .
C6F C1F S1F 123.4(7) . .
C2F C1F S1F 116.2(7) . .
C1F C2F C3F 120.1(8) . .
C2F C3F C4F 120.0(8) . .
C5F C4F C3F 118.1(9) . .
C4F C5F C6F 121.9(10) . .
C1F C6F C5F 119.5(8) . .
C8F C7F S1F 111.2(7) . .
C9F C8F C15F 113.6(7) . .
C9F C8F C7F 107.7(8) . .
C15F C8F C7F 112.0(8) . .
C14F C9F C10F 118.5(9) . .
C14F C9F C8F 120.5(8) . .
C10F C9F C8F 120.9(9) . .
C9F C10F C11F 120.7(10) . .
C12F C11F C10F 119.9(9) . .
C11F C12F C13F 119.6(10) . .
C12F C13F C14F 120.2(10) . .
C9F C14F C13F 121.0(9) . .
C16F C15F C8F 114.0(8) . .
O1F C16F C15F 108.1(8) . .
O2F C17F O1F 120.1(12) . .
O2F C17F C18F 129.1(10) . .
O1F C17F C18F 110.8(10) . .
C19F C18F C23F 120.3(10) . .
C19F C18F C17F 118.2(9) . .
C23F C18F C17F 121.5(9) . .
C20F C19F C18F 119.8(10) . .
C19F C20F C21F 121.7(10) . .
C20F C21F C22F 119.3(10) . .
C20F C21F C24F 120.7(10) . .
C22F C21F C24F 120.0(9) . .
C21F C22F C23F 120.2(9) . .
C21F C22F C27F 118.8(10) . .
C23F C22F C27F 121.0(9) . .
C22F C23F C18F 118.6(9) . .
C22F C23F C33F 117.9(9) . .
C18F C23F C33F 123.6(10) . .
C25F C24F C21F 120.5(11) . .
C24F C25F C26F 120.1(11) . .
C27F C26F C25F 121.2(10) . .
C27F C26F C28F 117.8(11) . .
C25F C26F C28F 121.0(11) . .
C26F C27F C31F 121.9(9) . .
C26F C27F C22F 119.4(10) . .
C31F C27F C22F 118.6(10) . .
C29F C28F C26F 120.2(12) . .
C30F C29F C28F 121.8(11) . .
C29F C30F C31F 120.7(11) . .
C32F C31F C30F 123.4(10) . .
C32F C31F C27F 119.1(9) . .
C30F C31F C27F 117.5(10) . .
C33F C32F C31F 123.1(10) . .
C32F C33F C23F 120.3(10) . .
C6G C1G C2G 120.7(8) . .
C6G C1G S1G 116.7(7) . .
C2G C1G S1G 122.6(7) . .
C3G C2G C1G 119.3(9) . .
C4G C3G C2G 119.5(9) . .
C3G C4G C5G 120.2(8) . .
C6G C5G C4G 120.5(8) . .
C5G C6G C1G 119.7(9) . .
C8G C7G S1G 110.8(6) . .
C9G C8G C7G 107.5(7) . .
C9G C8G C15G 112.5(7) . .
C7G C8G C15G 112.6(8) . .
C14G C9G C10G 118.4(9) . .
C14G C9G C8G 121.1(8) . .
C10G C9G C8G 120.5(8) . .
C11G C10G C9G 118.9(9) . .
C12G C11G C10G 122.2(9) . .
C11G C12G C13G 119.1(10) . .
C14G C13G C12G 119.5(10) . .
C9G C14G C13G 121.8(9) . .
C16G C15G C8G 113.4(8) . .
O1G C16G C15G 106.8(8) . .
O2G C17G O1G 121.2(11) . .
O2G C17G C18G 126.7(9) . .
O1G C17G C18G 112.0(10) . .
C19G C18G C23G 119.8(9) . .
C19G C18G C17G 117.0(8) . .
C23G C18G C17G 123.1(9) . .
C20G C19G C18G 121.1(9) . .
C19G C20G C21G 120.6(10) . .
C20G C21G C22G 119.9(9) . .
C20G C21G C24G 121.1(9) . .
C22G C21G C24G 119.0(8) . .
C21G C22G C27G 120.1(9) . .
C21G C22G C23G 119.3(8) . .
C27G C22G C23G 120.5(9) . .
C18G C23G C22G 119.2(9) . .
C18G C23G C33G 124.5(9) . .
C22G C23G C33G 116.3(8) . .
C25G C24G C21G 119.9(10) . .
C24G C25G C26G 122.5(10) . .
C28G C26G C25G 122.9(10) . .
C28G C26G C27G 117.9(11) . .
C25G C26G C27G 119.2(8) . .
C31G C27G C22G 121.7(9) . .
C31G C27G C26G 119.1(8) . .
C22G C27G C26G 119.1(10) . .
C29G C28G C26G 121.8(10) . .
C30G C29G C28G 119.9(9) . .
C31G C30G C29G 119.5(11) . .
C30G C31G C27G 121.7(10) . .
C30G C31G C32G 121.1(10) . .
C27G C31G C32G 117.2(8) . .
C33G C32G C31G 122.1(10) . .
C32G C33G C23G 122.1(10) . .
C2H C1H C6H 118.3(9) . .
C2H C1H S1H 124.9(7) . .
C6H C1H S1H 116.8(8) . .
C3H C2H C1H 120.3(9) . .
C4H C3H C2H 120.3(9) . .
C5H C4H C3H 120.2(8) . .
C4H C5H C6H 120.9(9) . .
C5H C6H C1H 119.9(9) . .
C8H C7H S1H 110.6(7) . .
C9H C8H C15H 113.8(7) . .
C9H C8H C7H 107.8(8) . .
C15H C8H C7H 112.8(8) . .
C10H C9H C14H 118.8(9) . .
C10H C9H C8H 120.8(8) . .
C14H C9H C8H 120.4(8) . .
C9H C10H C11H 119.9(10) . .
C12H C11H C10H 122.2(9) . .
C11H C12H C13H 118.6(10) . .
C12H C13H C14H 120.0(10) . .
C9H C14H C13H 120.4(9) . .
C16H C15H C8H 112.6(8) . .
O1H C16H C15H 106.4(8) . .
O2H C17H O1H 121.4(9) . .
O2H C17H C18H 127.9(8) . .
O1H C17H C18H 110.5(8) . .
C19H C18H C23H 119.1(8) . .
C19H C18H C17H 119.2(7) . .
C23H C18H C17H 121.7(7) . .
C20H C19H C18H 122.7(8) . .
C19H C20H C21H 120.4(8) . .
C20H C21H C22H 118.2(8) . .
C20H C21H C24H 121.3(8) . .
C22H C21H C24H 120.5(7) . .
C21H C22H C23H 121.8(7) . .
C21H C22H C27H 118.0(7) . .
C23H C22H C27H 120.2(7) . .
C22H C23H C18H 117.8(7) . .
C22H C23H C33H 118.1(7) . .
C18H C23H C33H 124.1(8) . .
C25H C24H C21H 120.9(8) . .
C24H C25H C26H 120.9(9) . .
C28H C26H C27H 118.7(8) . .
C28H C26H C25H 122.0(8) . .
C27H C26H C25H 119.3(8) . .
C31H C27H C26H 120.3(7) . .
C31H C27H C22H 119.3(7) . .
C26H C27H C22H 120.4(7) . .
C29H C28H C26H 121.4(8) . .
C30H C29H C28H 120.3(8) . .
C29H C30H C31H 120.8(8) . .
C30H C31H C32H 122.3(8) . .
C30H C31H C27H 118.4(7) . .
C32H C31H C27H 119.3(7) . .
C33H C32H C31H 121.8(8) . .
C32H C33H C23H 121.3(8) . .
C17A O1A C16A 116.3(8) . .
C18B O1B C16B 117.0(8) . .
C17C O1C C16C 117.4(8) . .
C17D O1D C16D 116.5(8) . .
C17E O1E C16E 118.0(9) . .
C17F O1F C16F 118.0(9) . .
C17G O1G C16G 117.0(9) . .
C17H O1H C16H 116.0(8) . .
C1A S1A C7A 101.5(4) . .
C1B S1B C7B 102.5(4) . .
C1C S1C C7C 102.8(4) . .
C1D S1D C7D 102.4(4) . .
C1E S1E C7E 102.7(4) . .
C1F S1F C7F 102.7(4) . .
C1G S1G C7G 101.7(4) . .
C1H S1H C7H 100.8(5) . .

loop_
_geom_bond_atom_site_label_1
_geom_bond_atom_site_label_2
_geom_bond_distance
_geom_bond_site_symmetry_2
C1A C6A 1.396(13) .
C1A C2A 1.411(12) .
C1A S1A 1.753(9) .
C2A C3A 1.375(12) .
C3A C4A 1.369(13) .
C4A C5A 1.390(13) .
C5A C6A 1.385(13) .
C7A C8A 1.530(12) .
C7A S1A 1.824(9) .
C8A C9A 1.507(13) .
C8A C15A 1.531(12) .
C9A C14A 1.385(13) .
C9A C10A 1.396(12) .
C10A C11A 1.371(14) .
C11A C12A 1.369(14) .
C12A C13A 1.397(14) .
C13A C14A 1.371(14) .
C15A C16A 1.502(12) .
C16A O1A 1.443(11) .
C17A O2A 1.208(12) .
C17A O1A 1.339(9) .
C17A C18A 1.483(13) .
C18A C19A 1.389(10) .
C18A C23A 1.423(10) .
C19A C20A 1.369(11) .
C20A C21A 1.393(10) .
C21A C22A 1.407(10) .
C21A C24A 1.435(11) .
C22A C23A 1.417(10) .
C22A C27A 1.435(10) .
C23A C33A 1.439(10) .
C24A C25A 1.344(11) .
C25A C26A 1.428(11) .
C26A C28A 1.382(11) .
C26A C27A 1.423(11) .
C27A C31A 1.413(11) .
C28A C29A 1.384(12) .
C29A C30A 1.381(12) .
C30A C31A 1.404(11) .
C31A C32A 1.408(11) .
C32A C33A 1.351(10) .
C1B C6B 1.388(11) .
C1B C2B 1.398(12) .
C1B S1B 1.757(8) .
C2B C3B 1.408(12) .
C3B C4B 1.378(13) .
C4B C5B 1.392(12) .
C5B C6B 1.393(11) .
C7B C8B 1.544(12) .
C7B S1B 1.817(9) .
C8B C9B 1.517(13) .
C8B C15B 1.529(13) .
C9B C10B 1.382(13) .
C9B C14B 1.400(13) .
C10B C11B 1.389(14) .
C11B C12B 1.372(13) .
C12B C13B 1.372(15) .
C13B C14B 1.391(14) .
C15B C16B 1.511(11) .
C16B O1B 1.438(11) .
C17B C19B 1.392(13) .
C17B C23B 1.425(12) .
C17B C18B 1.489(13) .
C18B O2B 1.206(13) .
C18B O1B 1.353(9) .
C19B C20B 1.382(14) .
C20B C21B 1.398(12) .
C21B C22B 1.422(13) .
C21B C24B 1.428(13) .
C22B C27B 1.411(12) .
C22B C23B 1.424(13) .
C23B C33B 1.442(13) .
C24B C25B 1.358(13) .
C25B C26B 1.409(14) .
C26B C28B 1.421(12) .
C26B C27B 1.431(13) .
C27B C31B 1.426(13) .
C28B C29B 1.379(14) .
C29B C30B 1.371(15) .
C30B C31B 1.404(12) .
C31B C32B 1.433(14) .
C32B C33B 1.359(12) .
C1C C2C 1.380(12) .
C1C C6C 1.409(12) .
C1C S1C 1.789(8) .
C2C C3C 1.381(12) .
C3C C4C 1.391(13) .
C4C C5C 1.379(13) .
C5C C6C 1.375(11) .
C7C C8C 1.535(11) .
C7C S1C 1.816(9) .
C8C C9C 1.522(12) .
C8C C15C 1.537(12) .
C9C C14C 1.367(13) .
C9C C10C 1.389(12) .
C10C C11C 1.382(14) .
C11C C12C 1.385(15) .
C12C C13C 1.393(14) .
C13C C14C 1.377(14) .
C15C C16C 1.507(12) .
C16C O1C 1.446(12) .
C17C O2C 1.197(12) .
C17C O1C 1.338(9) .
C17C C18C 1.483(13) .
C18C C19C 1.401(13) .
C18C C23C 1.410(11) .
C19C C20C 1.374(14) .
C20C C21C 1.380(12) .
C21C C24C 1.417(14) .
C21C C22C 1.441(13) .
C22C C23C 1.416(13) .
C22C C27C 1.433(11) .
C23C C33C 1.457(13) .
C24C C25C 1.335(13) .
C25C C26C 1.465(15) .
C26C C28C 1.368(13) .
C26C C27C 1.433(14) .
C27C C31C 1.401(13) .
C28C C29C 1.398(15) .
C29C C30C 1.368(15) .
C30C C31C 1.410(12) .
C31C C32C 1.422(14) .
C32C C33C 1.347(11) .
C1D C6D 1.376(12) .
C1D C2D 1.410(12) .
C1D S1D 1.769(7) .
C2D C3D 1.428(12) .
C3D C4D 1.364(13) .
C4D C5D 1.384(13) .
C5D C6D 1.383(12) .
C7D C8D 1.540(12) .
C7D S1D 1.833(9) .
C8D C15D 1.514(13) .
C8D C9D 1.516(13) .
C9D C10D 1.390(13) .
C9D C14D 1.410(13) .
C10D C11D 1.373(15) .
C11D C12D 1.407(16) .
C12D C13D 1.390(17) .
C13D C14D 1.372(15) .
C15D C16D 1.525(13) .
C16D O1D 1.453(12) .
C17D O2D 1.232(14) .
C17D O1D 1.334(11) .
C17D C18D 1.497(15) .
C18D C19D 1.372(15) .
C18D C23D 1.418(14) .
C19D C20D 1.366(15) .
C20D C21D 1.398(14) .
C21D C22D 1.403(14) .
C21D C24D 1.431(14) .
C22D C23D 1.424(15) .
C22D C27D 1.432(14) .
C23D C33D 1.438(14) .
C24D C25D 1.336(15) .
C25D C26D 1.432(16) .
C26D C28D 1.388(15) .
C26D C27D 1.413(15) .
C27D C31D 1.444(16) .
C28D C29D 1.375(18) .
C29D C30D 1.391(18) .
C30D C31D 1.408(15) .
C31D C32D 1.401(16) .
C32D C33D 1.382(15) .
C1E C6E 1.371(13) .
C1E C2E 1.407(12) .
C1E S1E 1.779(9) .
C2E C3E 1.401(13) .
C3E C4E 1.357(14) .
C4E C5E 1.380(13) .
C5E C6E 1.406(14) .
C7E C8E 1.552(13) .
C7E S1E 1.817(9) .
C8E C9E 1.528(13) .
C8E C15E 1.535(13) .
C9E C10E 1.399(12) .
C9E C14E 1.403(13) .
C10E C11E 1.401(14) .
C11E C12E 1.380(16) .
C12E C13E 1.375(15) .
C13E C14E 1.396(15) .
C15E C16E 1.515(14) .
C16E O1E 1.454(13) .
C17E O2E 1.191(16) .
C17E O1E 1.341(12) .
C17E C18E 1.488(16) .
C18E C19E 1.384(16) .
C18E C23E 1.433(15) .
C19E C20E 1.387(16) .
C20E C21E 1.428(16) .
C21E C22E 1.421(17) .
C21E C24E 1.444(16) .
C22E C23E 1.435(16) .
C22E C27E 1.439(16) .
C23E C33E 1.421(16) .
C24E C25E 1.362(17) .
C25E C26E 1.435(19) .
C26E C28E 1.376(18) .
C26E C27E 1.417(17) .
C27E C31E 1.413(19) .
C28E C29E 1.38(2) .
C29E C30E 1.39(2) .
C30E C31E 1.397(17) .
C31E C32E 1.439(19) .
C32E C33E 1.341(15) .
C1F C6F 1.380(13) .
C1F C2F 1.389(11) .
C1F S1F 1.783(9) .
C2F C3F 1.410(12) .
C3F C4F 1.412(13) .
C4F C5F 1.390(13) .
C5F C6F 1.399(14) .
C7F C8F 1.540(13) .
C7F S1F 1.816(9) .
C8F C9F 1.516(13) .
C8F C15F 1.517(13) .
C9F C14F 1.384(14) .
C9F C10F 1.396(13) .
C10F C11F 1.401(15) .
C11F C12F 1.382(16) .
C12F C13F 1.391(15) .
C13F C14F 1.392(15) .
C15F C16F 1.516(14) .
C16F O1F 1.441(13) .
C17F O2F 1.178(16) .
C17F O1F 1.357(11) .
C17F C18F 1.491(17) .
C18F C19F 1.411(15) .
C18F C23F 1.438(14) .
C19F C20F 1.387(15) .
C20F C21F 1.408(15) .
C21F C22F 1.417(14) .
C21F C24F 1.433(15) .
C22F C23F 1.427(15) .
C22F C27F 1.448(14) .
C23F C33F 1.446(14) .
C24F C25F 1.383(15) .
C25F C26F 1.413(16) .
C26F C27F 1.401(15) .
C26F C28F 1.429(15) .
C27F C31F 1.427(15) .
C28F C29F 1.376(18) .
C29F C30F 1.376(17) .
C30F C31F 1.414(14) .
C31F C32F 1.407(15) .
C32F C33F 1.369(14) .
C1G C6G 1.375(13) .
C1G C2G 1.391(13) .
C1G S1G 1.787(9) .
C2G C3G 1.384(12) .
C3G C4G 1.377(13) .
C4G C5G 1.386(13) .
C5G C6G 1.359(12) .
C7G C8G 1.524(12) .
C7G S1G 1.825(9) .
C8G C9G 1.511(13) .
C8G C15G 1.552(12) .
C9G C14G 1.377(13) .
C9G C10G 1.414(13) .
C10G C11G 1.394(15) .
C11G C12G 1.362(16) .
C12G C13G 1.394(14) .
C13G C14G 1.391(15) .
C15G C16G 1.507(12) .
C16G O1G 1.449(11) .
C17G O2G 1.197(15) .
C17G O1G 1.329(10) .
C17G C18G 1.498(15) .
C18G C19G 1.405(15) .
C18G C23G 1.409(12) .
C19G C20G 1.382(14) .
C20G C21G 1.392(13) .
C21G C22G 1.423(14) .
C21G C24G 1.456(14) .
C22G C27G 1.425(12) .
C22G C23G 1.437(14) .
C23G C33G 1.452(14) .
C24G C25G 1.343(15) .
C25G C26G 1.425(16) .
C26G C28G 1.401(13) .
C26G C27G 1.426(14) .
C27G C31G 1.401(15) .
C28G C29G 1.394(17) .
C29G C30G 1.386(17) .
C30G C31G 1.383(12) .
C31G C32G 1.447(15) .
C32G C33G 1.350(12) .
C1H C2H 1.405(14) .
C1H C6H 1.416(13) .
C1H S1H 1.744(10) .
C2H C3H 1.385(13) .
C3H C4H 1.381(13) .
C4H C5H 1.373(13) .
C5H C6H 1.378(13) .
C7H C8H 1.544(12) .
C7H S1H 1.822(9) .
C8H C9H 1.517(13) .
C8H C15H 1.536(12) .
C9H C10H 1.382(13) .
C9H C14H 1.388(14) .
C10H C11H 1.389(15) .
C11H C12H 1.353(15) .
C12H C13H 1.397(14) .
C13H C14H 1.397(14) .
C15H C16H 1.515(12) .
C16H O1H 1.437(12) .
C17H O2H 1.197(13) .
C17H O1H 1.346(10) .
C17H C18H 1.483(13) .
C18H C19H 1.385(11) .
C18H C23H 1.427(10) .
C19H C20H 1.376(11) .
C20H C21H 1.399(10) .
C21H C22H 1.412(10) .
C21H C24H 1.433(11) .
C22H C23H 1.420(10) .
C22H C27H 1.437(9) .
C23H C33H 1.435(10) .
C24H C25H 1.347(11) .
C25H C26H 1.427(12) .
C26H C28H 1.384(11) .
C26H C27H 1.417(11) .
C27H C31H 1.416(10) .
C28H C29H 1.382(12) .
C29H C30H 1.380(12) .
C30H C31H 1.405(10) .
C31H C32H 1.409(11) .
C32H C33H 1.358(10) .

loop_
_geom_torsion_atom_site_label_1
_geom_torsion_atom_site_label_2
_geom_torsion_atom_site_label_3
_geom_torsion_atom_site_label_4
_geom_torsion
_geom_torsion_site_symmetry_1
_geom_torsion_site_symmetry_2
_geom_torsion_site_symmetry_3
_geom_torsion_site_symmetry_4
C6A C1A C2A C3A -0.2(14) . . . .
S1A C1A C2A C3A -178.2(7) . . . .
C1A C2A C3A C4A -0.9(14) . . . .
C2A C3A C4A C5A 1.6(15) . . . .
C3A C4A C5A C6A -1.3(15) . . . .
C4A C5A C6A C1A 0.2(15) . . . .
C2A C1A C6A C5A 0.5(14) . . . .
S1A C1A C6A C5A 178.3(8) . . . .
S1A C7A C8A C9A -174.1(6) . . . .
S1A C7A C8A C15A 59.9(8) . . . .
C7A C8A C9A C14A 117.3(9) . . . .
C15A C8A C9A C14A -118.1(9) . . . .
C7A C8A C9A C10A -63.2(10) . . . .
C15A C8A C9A C10A 61.4(11) . . . .
C14A C9A C10A C11A -0.5(12) . . . .
C8A C9A C10A C11A 180.0(8) . . . .
C9A C10A C11A C12A -1.8(12) . . . .
C10A C11A C12A C13A 2.3(12) . . . .
C11A C12A C13A C14A -0.6(13) . . . .
C12A C13A C14A C9A -1.6(14) . . . .
C10A C9A C14A C13A 2.2(13) . . . .
C8A C9A C14A C13A -178.3(8) . . . .
C9A C8A C15A C16A 49.3(10) . . . .
C7A C8A C15A C16A 171.6(7) . . . .
C8A C15A C16A O1A 177.5(7) . . . .
O2A C17A C18A C19A -178.3(10) . . . .
O1A C17A C18A C19A -0.4(10) . . . .
O2A C17A C18A C23A 5.6(13) . . . .
O1A C17A C18A C23A -176.6(7) . . . .
C23A C18A C19A C20A -3.6(13) . . . .
C17A C18A C19A C20A -179.8(8) . . . .
C18A C19A C20A C21A 1.5(14) . . . .
C19A C20A C21A C22A 0.6(13) . . . .
C19A C20A C21A C24A -178.8(9) . . . .
C20A C21A C22A C23A -0.7(12) . . . .
C24A C21A C22A C23A 178.8(8) . . . .
C20A C21A C22A C27A 176.4(8) . . . .
C24A C21A C22A C27A -4.2(12) . . . .
C21A C22A C23A C18A -1.3(12) . . . .
C27A C22A C23A C18A -178.3(7) . . . .
C21A C22A C23A C33A 177.8(8) . . . .
C27A C22A C23A C33A 0.8(12) . . . .
C19A C18A C23A C22A 3.4(11) . . . .
C17A C18A C23A C22A 179.5(7) . . . .
C19A C18A C23A C33A -175.7(8) . . . .
C17A C18A C23A C33A 0.4(13) . . . .
C20A C21A C24A C25A -177.7(9) . . . .
C22A C21A C24A C25A 2.9(14) . . . .
C21A C24A C25A C26A 0.6(15) . . . .
C24A C25A C26A C28A 177.4(10) . . . .
C24A C25A C26A C27A -2.8(15) . . . .
C28A C26A C27A C31A 0.5(13) . . . .
C25A C26A C27A C31A -179.3(9) . . . .
C28A C26A C27A C22A -178.8(8) . . . .
C25A C26A C27A C22A 1.4(13) . . . .
C21A C22A C27A C31A -177.2(8) . . . .
C23A C22A C27A C31A -0.1(12) . . . .
C21A C22A C27A C26A 2.1(12) . . . .
C23A C22A C27A C26A 179.2(8) . . . .
C27A C26A C28A C29A -0.3(14) . . . .
C25A C26A C28A C29A 179.5(9) . . . .
C26A C28A C29A C30A 0.3(15) . . . .
C28A C29A C30A C31A -0.5(15) . . . .
C29A C30A C31A C32A -179.9(9) . . . .
C29A C30A C31A C27A 0.7(14) . . . .
C26A C27A C31A C30A -0.7(13) . . . .
C22A C27A C31A C30A 178.6(8) . . . .
C26A C27A C31A C32A 179.9(9) . . . .
C22A C27A C31A C32A -0.8(12) . . . .
C30A C31A C32A C33A -178.3(9) . . . .
C27A C31A C32A C33A 1.1(13) . . . .
C31A C32A C33A C23A -0.4(13) . . . .
C22A C23A C33A C32A -0.6(12) . . . .
C18A C23A C33A C32A 178.5(8) . . . .
C6B C1B C2B C3B 2.5(13) . . . .
S1B C1B C2B C3B 179.5(7) . . . .
C1B C2B C3B C4B -2.4(14) . . . .
C2B C3B C4B C5B 1.2(14) . . . .
C3B C4B C5B C6B -0.1(14) . . . .
C2B C1B C6B C5B -1.5(13) . . . .
S1B C1B C6B C5B -178.6(7) . . . .
C4B C5B C6B C1B 0.2(13) . . . .
S1B C7B C8B C9B -173.8(6) . . . .
S1B C7B C8B C15B 61.0(8) . . . .
C15B C8B C9B C10B -115.3(9) . . . .
C7B C8B C9B C10B 120.9(9) . . . .
C15B C8B C9B C14B 67.5(11) . . . .
C7B C8B C9B C14B -56.3(10) . . . .
C14B C9B C10B C11B -0.3(13) . . . .
C8B C9B C10B C11B -177.6(8) . . . .
C9B C10B C11B C12B -1.1(14) . . . .
C10B C11B C12B C13B 1.3(13) . . . .
C11B C12B C13B C14B 0.0(13) . . . .
C12B C13B C14B C9B -1.5(13) . . . .
C10B C9B C14B C13B 1.6(12) . . . .
C8B C9B C14B C13B 178.9(8) . . . .
C9B C8B C15B C16B 50.8(10) . . . .
C7B C8B C15B C16B 172.6(7) . . . .
C8B C15B C16B O1B 176.7(7) . . . .
C19B C17B C18B O2B 177.8(9) . . . .
C23B C17B C18B O2B -0.4(14) . . . .
C19B C17B C18B O1B -1.0(10) . . . .
C23B C17B C18B O1B -179.1(7) . . . .
C23B C17B C19B C20B -3.2(13) . . . .
C18B C17B C19B C20B 178.6(8) . . . .
C17B C19B C20B C21B 1.9(14) . . . .
C19B C20B C21B C22B 0.8(13) . . . .
C19B C20B C21B C24B 179.6(9) . . . .
C20B C21B C22B C27B 179.6(8) . . . .
C24B C21B C22B C27B 0.8(13) . . . .
C20B C21B C22B C23B -2.3(13) . . . .
C24B C21B C22B C23B 178.9(9) . . . .
C27B C22B C23B C17B 179.1(8) . . . .
C21B C22B C23B C17B 1.0(12) . . . .
C27B C22B C23B C33B -1.8(12) . . . .
C21B C22B C23B C33B -179.9(8) . . . .
C19B C17B C23B C22B 1.7(12) . . . .
C18B C17B C23B C22B 179.8(8) . . . .
C19B C17B C23B C33B -177.4(8) . . . .
C18B C17B C23B C33B 0.8(13) . . . .
C20B C21B C24B C25B -178.8(9) . . . .
C22B C21B C24B C25B 0.0(15) . . . .
C21B C24B C25B C26B -0.3(16) . . . .
C24B C25B C26B C28B 177.4(9) . . . .
C24B C25B C26B C27B -0.3(15) . . . .
C21B C22B C27B C31B -178.1(8) . . . .
C23B C22B C27B C31B 3.8(13) . . . .
C21B C22B C27B C26B -1.3(13) . . . .
C23B C22B C27B C26B -179.5(8) . . . .
C25B C26B C27B C22B 1.1(13) . . . .
C28B C26B C27B C22B -176.7(9) . . . .
C25B C26B C27B C31B 177.9(9) . . . .
C28B C26B C27B C31B 0.2(13) . . . .
C25B C26B C28B C29B 179.4(9) . . . .
C27B C26B C28B C29B -2.9(14) . . . .
C26B C28B C29B C30B 3.6(14) . . . .
C28B C29B C30B C31B -1.6(14) . . . .
C29B C30B C31B C27B -1.2(14) . . . .
C29B C30B C31B C32B -179.1(9) . . . .
C22B C27B C31B C30B 178.7(8) . . . .
C26B C27B C31B C30B 1.8(13) . . . .
C22B C27B C31B C32B -3.3(13) . . . .
C26B C27B C31B C32B 179.8(9) . . . .
C30B C31B C32B C33B 179.0(9) . . . .
C27B C31B C32B C33B 1.1(14) . . . .
C31B C32B C33B C23B 0.8(14) . . . .
C22B C23B C33B C32B -0.5(13) . . . .
C17B C23B C33B C32B 178.6(8) . . . .
C6C C1C C2C C3C 0.2(13) . . . .
S1C C1C C2C C3C 179.4(7) . . . .
C1C C2C C3C C4C -0.1(14) . . . .
C2C C3C C4C C5C -0.3(14) . . . .
C3C C4C C5C C6C 0.7(13) . . . .
C4C C5C C6C C1C -0.6(13) . . . .
C2C C1C C6C C5C 0.1(13) . . . .
S1C C1C C6C C5C -179.1(7) . . . .
S1C C7C C8C C9C -176.4(6) . . . .
S1C C7C C8C C15C 58.5(8) . . . .
C7C C8C C9C C14C 115.3(8) . . . .
C15C C8C C9C C14C -120.5(8) . . . .
C7C C8C C9C C10C -63.1(10) . . . .
C15C C8C C9C C10C 61.1(10) . . . .
C14C C9C C10C C11C 0.0(12) . . . .
C8C C9C C10C C11C 178.4(7) . . . .
C9C C10C C11C C12C -0.2(13) . . . .
C10C C11C C12C C13C -0.4(13) . . . .
C11C C12C C13C C14C 1.1(13) . . . .
C10C C9C C14C C13C 0.8(12) . . . .
C8C C9C C14C C13C -177.6(7) . . . .
C12C C13C C14C C9C -1.3(13) . . . .
C9C C8C C15C C16C 47.9(10) . . . .
C7C C8C C15C C16C 170.9(8) . . . .
C8C C15C C16C O1C 175.9(8) . . . .
O2C C17C C18C C19C -170.5(10) . . . .
O1C C17C C18C C19C 5.7(11) . . . .
O2C C17C C18C C23C 7.4(15) . . . .
O1C C17C C18C C23C -176.3(8) . . . .
C23C C18C C19C C20C -1.3(13) . . . .
C17C C18C C19C C20C 176.7(9) . . . .
C18C C19C C20C C21C -0.1(14) . . . .
C19C C20C C21C C24C -179.2(9) . . . .
C19C C20C C21C C22C 1.1(14) . . . .
C20C C21C C22C C23C -0.8(13) . . . .
C24C C21C C22C C23C 179.6(9) . . . .
C20C C21C C22C C27C 177.6(8) . . . .
C24C C21C C22C C27C -2.1(13) . . . .
C19C C18C C23C C22C 1.6(12) . . . .
C17C C18C C23C C22C -176.3(8) . . . .
C19C C18C C23C C33C -176.3(8) . . . .
C17C C18C C23C C33C 5.7(13) . . . .
C27C C22C C23C C18C -178.9(8) . . . .
C21C C22C C23C C18C -0.6(12) . . . .
C27C C22C C23C C33C -0.8(12) . . . .
C21C C22C C23C C33C 177.5(8) . . . .
C20C C21C C24C C25C 179.5(10) . . . .
C22C C21C C24C C25C -0.9(15) . . . .
C21C C24C C25C C26C 4.0(16) . . . .
C24C C25C C26C C28C -179.0(10) . . . .
C24C C25C C26C C27C -4.1(14) . . . .
C28C C26C C27C C31C -3.3(13) . . . .
C25C C26C C27C C31C -178.4(9) . . . .
C28C C26C C27C C22C 176.2(8) . . . .
C25C C26C C27C C22C 1.2(13) . . . .
C23C C22C C27C C31C -0.3(12) . . . .
C21C C22C C27C C31C -178.6(8) . . . .
C23C C22C C27C C26C -179.9(8) . . . .
C21C C22C C27C C26C 1.8(12) . . . .
C27C C26C C28C C29C 4.0(14) . . . .
C25C C26C C28C C29C 178.8(9) . . . .
C26C C28C C29C C30C -2.5(14) . . . .
C28C C29C C30C C31C 0.3(14) . . . .
C26C C27C C31C C30C 1.2(12) . . . .
C22C C27C C31C C30C -178.3(8) . . . .
C26C C27C C31C C32C -179.6(8) . . . .
C22C C27C C31C C32C 0.9(12) . . . .
C29C C30C C31C C27C 0.2(13) . . . .
C29C C30C C31C C32C -178.9(9) . . . .
C27C C31C C32C C33C -0.3(14) . . . .
C30C C31C C32C C33C 178.9(9) . . . .
C31C C32C C33C C23C -0.9(14) . . . .
C18C C23C C33C C32C 179.4(8) . . . .
C22C C23C C33C C32C 1.4(13) . . . .
C6D C1D C2D C3D 3.6(13) . . . .
S1D C1D C2D C3D -178.9(7) . . . .
C1D C2D C3D C4D -3.6(13) . . . .
C2D C3D C4D C5D 1.3(14) . . . .
C3D C4D C5D C6D 0.9(14) . . . .
C2D C1D C6D C5D -1.4(13) . . . .
S1D C1D C6D C5D -178.7(7) . . . .
C4D C5D C6D C1D -0.9(14) . . . .
S1D C7D C8D C15D 61.6(9) . . . .
S1D C7D C8D C9D -173.5(6) . . . .
C15D C8D C9D C10D -134.1(8) . . . .
C7D C8D C9D C10D 102.1(9) . . . .
C15D C8D C9D C14D 48.9(11) . . . .
C7D C8D C9D C14D -74.9(10) . . . .
C14D C9D C10D C11D -0.4(12) . . . .
C8D C9D C10D C11D -177.6(8) . . . .
C9D C10D C11D C12D -0.8(14) . . . .
C10D C11D C12D C13D 2.0(14) . . . .
C11D C12D C13D C14D -2.0(13) . . . .
C12D C13D C14D C9D 0.7(13) . . . .
C10D C9D C14D C13D 0.5(12) . . . .
C8D C9D C14D C13D 177.6(8) . . . .
C9D C8D C15D C16D 52.5(11) . . . .
C7D C8D C15D C16D 173.6(8) . . . .
C8D C15D C16D O1D 178.4(8) . . . .
O2D C17D C18D C19D 161.3(12) . . . .
O1D C17D C18D C19D -12.9(13) . . . .
O2D C17D C18D C23D -18.9(18) . . . .
O1D C17D C18D C23D 166.9(9) . . . .
C23D C18D C19D C20D -2.1(15) . . . .
C17D C18D C19D C20D 177.7(10) . . . .
C18D C19D C20D C21D 1.4(16) . . . .
C19D C20D C21D C22D -0.1(16) . . . .
C19D C20D C21D C24D -178.4(10) . . . .
C20D C21D C22D C23D -0.4(14) . . . .
C24D C21D C22D C23D 177.9(10) . . . .
C20D C21D C22D C27D 178.4(9) . . . .
C24D C21D C22D C27D -3.3(15) . . . .
C19D C18D C23D C22D 1.5(14) . . . .
C17D C18D C23D C22D -178.3(9) . . . .
C19D C18D C23D C33D -176.3(10) . . . .
C17D C18D C23D C33D 3.9(16) . . . .
C21D C22D C23D C18D -0.3(14) . . . .
C27D C22D C23D C18D -179.0(9) . . . .
C21D C22D C23D C33D 177.6(10) . . . .
C27D C22D C23D C33D -1.1(14) . . . .
C20D C21D C24D C25D -179.8(11) . . . .
C22D C21D C24D C25D 2.0(17) . . . .
C21D C24D C25D C26D 1.2(18) . . . .
C24D C25D C26D C28D 178.9(11) . . . .
C24D C25D C26D C27D -3.0(16) . . . .
C28D C26D C27D C22D 179.8(9) . . . .
C25D C26D C27D C22D 1.5(14) . . . .
C28D C26D C27D C31D -0.3(15) . . . .
C25D C26D C27D C31D -178.5(10) . . . .
C21D C22D C27D C26D 1.5(14) . . . .
C23D C22D C27D C26D -179.7(9) . . . .
C21D C22D C27D C31D -178.4(9) . . . .
C23D C22D C27D C31D 0.4(14) . . . .
C27D C26D C28D C29D 1.5(17) . . . .
C25D C26D C28D C29D 179.7(11) . . . .
C26D C28D C29D C30D -1.0(18) . . . .
C28D C29D C30D C31D -0.9(17) . . . .
C29D C30D C31D C32D 180.0(11) . . . .
C29D C30D C31D C27D 2.0(16) . . . .
C26D C27D C31D C32D -179.5(10) . . . .
C22D C27D C31D C32D 0.5(15) . . . .
C26D C27D C31D C30D -1.4(15) . . . .
C22D C27D C31D C30D 178.5(9) . . . .
C30D C31D C32D C33D -178.5(11) . . . .
C27D C31D C32D C33D -0.6(17) . . . .
C31D C32D C33D C23D -0.2(17) . . . .
C18D C23D C33D C32D 178.8(10) . . . .
C22D C23D C33D C32D 1.1(15) . . . .
C6E C1E C2E C3E 0.0(13) . . . .
S1E C1E C2E C3E -178.8(7) . . . .
C1E C2E C3E C4E -0.8(14) . . . .
C2E C3E C4E C5E 0.1(15) . . . .
C3E C4E C5E C6E 1.6(14) . . . .
C2E C1E C6E C5E 1.6(13) . . . .
S1E C1E C6E C5E -179.7(7) . . . .
C4E C5E C6E C1E -2.4(14) . . . .
S1E C7E C8E C9E -175.2(6) . . . .
S1E C7E C8E C15E 61.8(9) . . . .
C15E C8E C9E C10E 51.4(11) . . . .
C7E C8E C9E C10E -71.3(10) . . . .
C15E C8E C9E C14E -129.1(8) . . . .
C7E C8E C9E C14E 108.2(9) . . . .
C14E C9E C10E C11E 1.2(12) . . . .
C8E C9E C10E C11E -179.3(8) . . . .
C9E C10E C11E C12E -2.1(13) . . . .
C10E C11E C12E C13E 1.1(14) . . . .
C11E C12E C13E C14E 0.8(15) . . . .
C12E C13E C14E C9E -1.7(15) . . . .
C10E C9E C14E C13E 0.7(13) . . . .
C8E C9E C14E C13E -178.8(9) . . . .
C9E C8E C15E C16E 55.4(10) . . . .
C7E C8E C15E C16E 175.0(8) . . . .
C8E C15E C16E O1E 179.2(8) . . . .
O2E C17E C18E C19E 166.9(13) . . . .
O1E C17E C18E C19E -9.6(13) . . . .
O2E C17E C18E C23E -12.2(18) . . . .
O1E C17E C18E C23E 171.3(9) . . . .
C23E C18E C19E C20E -3.0(15) . . . .
C17E C18E C19E C20E 177.9(10) . . . .
C18E C19E C20E C21E 0.1(16) . . . .
C19E C20E C21E C22E 2.2(15) . . . .
C19E C20E C21E C24E 179.1(10) . . . .
C20E C21E C22E C23E -1.6(15) . . . .
C24E C21E C22E C23E -178.5(10) . . . .
C20E C21E C22E C27E 177.7(9) . . . .
C24E C21E C22E C27E 0.8(15) . . . .
C19E C18E C23E C33E -177.3(10) . . . .
C17E C18E C23E C33E 1.8(15) . . . .
C19E C18E C23E C22E 3.5(14) . . . .
C17E C18E C23E C22E -177.5(9) . . . .
C21E C22E C23E C33E 179.5(9) . . . .
C27E C22E C23E C33E 0.2(14) . . . .
C21E C22E C23E C18E -1.2(14) . . . .
C27E C22E C23E C18E 179.5(9) . . . .
C22E C21E C24E C25E -2.2(17) . . . .
C20E C21E C24E C25E -179.1(11) . . . .
C21E C24E C25E C26E 2.3(19) . . . .
C24E C25E C26E C28E 179.4(12) . . . .
C24E C25E C26E C27E -1.1(18) . . . .
C28E C26E C27E C31E -0.6(17) . . . .
C25E C26E C27E C31E 179.9(11) . . . .
C28E C26E C27E C22E 179.2(11) . . . .
C25E C26E C27E C22E -0.3(17) . . . .
C21E C22E C27E C31E -179.8(10) . . . .
C23E C22E C27E C31E -0.5(15) . . . .
C21E C22E C27E C26E 0.4(15) . . . .
C23E C22E C27E C26E 179.7(10) . . . .
C27E C26E C28E C29E 1(2) . . . .
C25E C26E C28E C29E -179.6(13) . . . .
C26E C28E C29E C30E 0(2) . . . .
C28E C29E C30E C31E -2(2) . . . .
C29E C30E C31E C27E 2(2) . . . .
C29E C30E C31E C32E -179.5(12) . . . .
C26E C27E C31E C30E -1.1(17) . . . .
C22E C27E C31E C30E 179.2(11) . . . .
C26E C27E C31E C32E -179.2(11) . . . .
C22E C27E C31E C32E 1.0(16) . . . .
C30E C31E C32E C33E -179.5(12) . . . .
C27E C31E C32E C33E -1.4(17) . . . .
C31E C32E C33E C23E 1.2(17) . . . .
C18E C23E C33E C32E -179.8(10) . . . .
C22E C23E C33E C32E -0.6(15) . . . .
C6F C1F C2F C3F 0.3(13) . . . .
S1F C1F C2F C3F 180.0(6) . . . .
C1F C2F C3F C4F -0.2(13) . . . .
C2F C3F C4F C5F -0.1(13) . . . .
C3F C4F C5F C6F 0.4(14) . . . .
C2F C1F C6F C5F -0.1(14) . . . .
S1F C1F C6F C5F -179.7(7) . . . .
C4F C5F C6F C1F -0.3(15) . . . .
S1F C7F C8F C9F -173.9(6) . . . .
S1F C7F C8F C15F 60.5(8) . . . .
C15F C8F C9F C14F -125.9(9) . . . .
C7F C8F C9F C14F 109.5(9) . . . .
C15F C8F C9F C10F 56.3(12) . . . .
C7F C8F C9F C10F -68.4(10) . . . .
C14F C9F C10F C11F 1.3(14) . . . .
C8F C9F C10F C11F 179.2(8) . . . .
C9F C10F C11F C12F -1.2(15) . . . .
C10F C11F C12F C13F 0.0(15) . . . .
C11F C12F C13F C14F 1.0(16) . . . .
C10F C9F C14F C13F -0.2(14) . . . .
C8F C9F C14F C13F -178.2(9) . . . .
C12F C13F C14F C9F -0.9(16) . . . .
C9F C8F C15F C16F 50.9(11) . . . .
C7F C8F C15F C16F 173.1(8) . . . .
C8F C15F C16F O1F 177.1(8) . . . .
O2F C17F C18F C19F 174.6(14) . . . .
O1F C17F C18F C19F -3.8(13) . . . .
O2F C17F C18F C23F -6.1(19) . . . .
O1F C17F C18F C23F 175.4(9) . . . .
C23F C18F C19F C20F -0.5(14) . . . .
C17F C18F C19F C20F 178.8(9) . . . .
C18F C19F C20F C21F -3.1(14) . . . .
C19F C20F C21F C22F 4.3(14) . . . .
C19F C20F C21F C24F -175.9(10) . . . .
C20F C21F C22F C23F -1.8(13) . . . .
C24F C21F C22F C23F 178.4(9) . . . .
C20F C21F C22F C27F 179.5(9) . . . .
C24F C21F C22F C27F -0.3(14) . . . .
C21F C22F C23F C18F -1.7(13) . . . .
C27F C22F C23F C18F 177.0(9) . . . .
C21F C22F C23F C33F 178.3(9) . . . .
C27F C22F C23F C33F -3.0(13) . . . .
C19F C18F C23F C22F 2.9(14) . . . .
C17F C18F C23F C22F -176.4(9) . . . .
C19F C18F C23F C33F -177.2(9) . . . .
C17F C18F C23F C33F 3.6(15) . . . .
C20F C21F C24F C25F 179.9(10) . . . .
C22F C21F C24F C25F -0.3(16) . . . .
C21F C24F C25F C26F 0.2(17) . . . .
C24F C25F C26F C27F 0.5(17) . . . .
C24F C25F C26F C28F -179.6(10) . . . .
C25F C26F C27F C31F 178.9(10) . . . .
C28F C26F C27F C31F -1.0(15) . . . .
C25F C26F C27F C22F -1.0(15) . . . .
C28F C26F C27F C22F 179.1(9) . . . .
C21F C22F C27F C26F 0.9(13) . . . .
C23F C22F C27F C26F -177.8(9) . . . .
C21F C22F C27F C31F -179.0(9) . . . .
C23F C22F C27F C31F 2.3(13) . . . .
C27F C26F C28F C29F -0.7(16) . . . .
C25F C26F C28F C29F 179.4(11) . . . .
C26F C28F C29F C30F 1.7(17) . . . .
C28F C29F C30F C31F -0.9(17) . . . .
C29F C30F C31F C32F -179.0(10) . . . .
C29F C30F C31F C27F -0.9(15) . . . .
C26F C27F C31F C32F -180.0(10) . . . .
C22F C27F C31F C32F 0.0(14) . . . .
C26F C27F C31F C30F 1.8(14) . . . .
C22F C27F C31F C30F -178.3(9) . . . .
C30F C31F C32F C33F 176.6(10) . . . .
C27F C31F C32F C33F -1.6(15) . . . .
C31F C32F C33F C23F 0.9(15) . . . .
C22F C23F C33F C32F 1.4(14) . . . .
C18F C23F C33F C32F -178.5(9) . . . .
C6G C1G C2G C3G 1.3(15) . . . .
S1G C1G C2G C3G 178.8(7) . . . .
C1G C2G C3G C4G -0.6(14) . . . .
C2G C3G C4G C5G 0.8(14) . . . .
C3G C4G C5G C6G -1.8(14) . . . .
C4G C5G C6G C1G 2.6(14) . . . .
C2G C1G C6G C5G -2.3(15) . . . .
S1G C1G C6G C5G -179.9(7) . . . .
S1G C7G C8G C9G -172.5(6) . . . .
S1G C7G C8G C15G 62.9(9) . . . .
C7G C8G C9G C14G 109.9(9) . . . .
C15G C8G C9G C14G -125.5(8) . . . .
C7G C8G C9G C10G -69.3(10) . . . .
C15G C8G C9G C10G 55.3(10) . . . .
C14G C9G C10G C11G 0.3(12) . . . .
C8G C9G C10G C11G 179.5(7) . . . .
C9G C10G C11G C12G -1.8(13) . . . .
C10G C11G C12G C13G 1.2(14) . . . .
C11G C12G C13G C14G 0.9(13) . . . .
C10G C9G C14G C13G 1.8(13) . . . .
C8G C9G C14G C13G -177.4(8) . . . .
C12G C13G C14G C9G -2.5(14) . . . .
C9G C8G C15G C16G 49.4(11) . . . .
C7G C8G C15G C16G 171.1(8) . . . .
C8G C15G C16G O1G 179.5(8) . . . .
O2G C17G C18G C19G 170.8(13) . . . .
O1G C17G C18G C19G -4.9(13) . . . .
O2G C17G C18G C23G -4.9(18) . . . .
O1G C17G C18G C23G 179.4(9) . . . .
C23G C18G C19G C20G -5.0(15) . . . .
C17G C18G C19G C20G 179.2(10) . . . .
C18G C19G C20G C21G 4.2(16) . . . .
C19G C20G C21G C22G -1.7(15) . . . .
C19G C20G C21G C24G 179.3(10) . . . .
C20G C21G C22G C27G 177.0(9) . . . .
C24G C21G C22G C27G -4.1(13) . . . .
C20G C21G C22G C23G 0.1(13) . . . .
C24G C21G C22G C23G 179.1(9) . . . .
C19G C18G C23G C22G 3.3(14) . . . .
C17G C18G C23G C22G 178.9(9) . . . .
C19G C18G C23G C33G -175.8(9) . . . .
C17G C18G C23G C33G -0.2(15) . . . .
C21G C22G C23G C18G -0.9(13) . . . .
C27G C22G C23G C18G -177.7(8) . . . .
C21G C22G C23G C33G 178.2(8) . . . .
C27G C22G C23G C33G 1.4(12) . . . .
C20G C21G C24G C25G -178.0(10) . . . .
C22G C21G C24G C25G 3.0(15) . . . .
C21G C24G C25G C26G -0.3(17) . . . .
C24G C25G C26G C28G 178.3(10) . . . .
C24G C25G C26G C27G -1.5(16) . . . .
C21G C22G C27G C31G -177.1(9) . . . .
C23G C22G C27G C31G -0.3(13) . . . .
C21G C22G C27G C26G 2.3(13) . . . .
C23G C22G C27G C26G 179.2(8) . . . .
C28G C26G C27G C31G 0.1(13) . . . .
C25G C26G C27G C31G 179.9(9) . . . .
C28G C26G C27G C22G -179.4(8) . . . .
C25G C26G C27G C22G 0.4(14) . . . .
C25G C26G C28G C29G -177.9(10) . . . .
C27G C26G C28G C29G 1.9(14) . . . .
C26G C28G C29G C30G -2.5(15) . . . .
C28G C29G C30G C31G 1.2(15) . . . .
C29G C30G C31G C27G 0.8(14) . . . .
C29G C30G C31G C32G 179.3(9) . . . .
C22G C27G C31G C30G 178.0(9) . . . .
C26G C27G C31G C30G -1.5(13) . . . .
C22G C27G C31G C32G -0.5(13) . . . .
C26G C27G C31G C32G -180.0(9) . . . .
C30G C31G C32G C33G -178.4(9) . . . .
C27G C31G C32G C33G 0.1(14) . . . .
C31G C32G C33G C23G 1.0(15) . . . .
C18G C23G C33G C32G 177.3(9) . . . .
C22G C23G C33G C32G -1.8(13) . . . .
C6H C1H C2H C3H 0.8(15) . . . .
S1H C1H C2H C3H 179.4(8) . . . .
C1H C2H C3H C4H -1.4(15) . . . .
C2H C3H C4H C5H 0.5(15) . . . .
C3H C4H C5H C6H 1.0(14) . . . .
C4H C5H C6H C1H -1.6(14) . . . .
C2H C1H C6H C5H 0.7(14) . . . .
S1H C1H C6H C5H -178.0(7) . . . .
S1H C7H C8H C9H -175.1(6) . . . .
S1H C7H C8H C15H 58.5(8) . . . .
C15H C8H C9H C10H 59.2(11) . . . .
C7H C8H C9H C10H -66.7(10) . . . .
C15H C8H C9H C14H -121.8(9) . . . .
C7H C8H C9H C14H 112.3(9) . . . .
C14H C9H C10H C11H 1.2(13) . . . .
C8H C9H C10H C11H -179.8(8) . . . .
C9H C10H C11H C12H -3.5(14) . . . .
C10H C11H C12H C13H 3.2(14) . . . .
C11H C12H C13H C14H -0.7(14) . . . .
C10H C9H C14H C13H 1.3(14) . . . .
C8H C9H C14H C13H -177.7(8) . . . .
C12H C13H C14H C9H -1.5(14) . . . .
C9H C8H C15H C16H 48.3(11) . . . .
C7H C8H C15H C16H 171.5(8) . . . .
C8H C15H C16H O1H 178.9(7) . . . .
O2H C17H C18H C19H -173.4(10) . . . .
O1H C17H C18H C19H 2.3(11) . . . .
O2H C17H C18H C23H 9.9(14) . . . .
O1H C17H C18H C23H -174.5(7) . . . .
C23H C18H C19H C20H -1.6(13) . . . .
C17H C18H C19H C20H -178.4(8) . . . .
C18H C19H C20H C21H 0.0(14) . . . .
C19H C20H C21H C22H 2.7(13) . . . .
C19H C20H C21H C24H -178.4(9) . . . .
C20H C21H C22H C23H -3.8(13) . . . .
C24H C21H C22H C23H 177.2(9) . . . .
C20H C21H C22H C27H 177.1(8) . . . .
C24H C21H C22H C27H -1.9(13) . . . .
C21H C22H C23H C18H 2.3(12) . . . .
C27H C22H C23H C18H -178.7(8) . . . .
C21H C22H C23H C33H -179.9(8) . . . .
C27H C22H C23H C33H -0.8(12) . . . .
C19H C18H C23H C22H 0.5(12) . . . .
C17H C18H C23H C22H 177.2(8) . . . .
C19H C18H C23H C33H -177.3(8) . . . .
C17H C18H C23H C33H -0.5(13) . . . .
C20H C21H C24H C25H -177.3(9) . . . .
C22H C21H C24H C25H 1.6(15) . . . .
C21H C24H C25H C26H 0.6(16) . . . .
C24H C25H C26H C28H 177.0(10) . . . .
C24H C25H C26H C27H -2.4(16) . . . .
C28H C26H C27H C31H 1.0(13) . . . .
C25H C26H C27H C31H -179.6(9) . . . .
C28H C26H C27H C22H -177.3(8) . . . .
C25H C26H C27H C22H 2.1(13) . . . .
C21H C22H C27H C31H -178.3(8) . . . .
C23H C22H C27H C31H 2.6(12) . . . .
C21H C22H C27H C26H 0.0(12) . . . .
C23H C22H C27H C26H -179.1(8) . . . .
C27H C26H C28H C29H -0.7(14) . . . .
C25H C26H C28H C29H 179.9(10) . . . .
C26H C28H C29H C30H 0.8(14) . . . .
C28H C29H C30H C31H -1.2(14) . . . .
C29H C30H C31H C32H -178.4(9) . . . .
C29H C30H C31H C27H 1.5(13) . . . .
C26H C27H C31H C30H -1.4(12) . . . .
C22H C27H C31H C30H 176.9(8) . . . .
C26H C27H C31H C32H 178.5(8) . . . .
C22H C27H C31H C32H -3.2(12) . . . .
C30H C31H C32H C33H -178.2(9) . . . .
C27H C31H C32H C33H 1.9(13) . . . .
C31H C32H C33H C23H -0.1(14) . . . .
C22H C23H C33H C32H -0.5(13) . . . .
C18H C23H C33H C32H 177.3(8) . . . .
O2A C17A O1A C16A -3.6(12) . . . .
C18A C17A O1A C16A 178.4(7) . . . .
C15A C16A O1A C17A 159.6(7) . . . .
O2B C18B O1B C16B -1.2(12) . . . .
C17B C18B O1B C16B 177.6(7) . . . .
C15B C16B O1B C18B 159.0(7) . . . .
O2C C17C O1C C16C -1.5(14) . . . .
C18C C17C O1C C16C -178.0(8) . . . .
C15C C16C O1C C17C 150.3(8) . . . .
O2D C17D O1D C16D 5.6(16) . . . .
C18D C17D O1D C16D -179.9(9) . . . .
C15D C16D O1D C17D 159.3(9) . . . .
O2E C17E O1E C16E 4.2(16) . . . .
C18E C17E O1E C16E -179.1(8) . . . .
C15E C16E O1E C17E 153.6(9) . . . .
O2F C17F O1F C16F 3.4(17) . . . .
C18F C17F O1F C16F -178.0(8) . . . .
C15F C16F O1F C17F 152.6(8) . . . .
O2G C17G O1G C16G 2.8(16) . . . .
C18G C17G O1G C16G 178.7(8) . . . .
C15G C16G O1G C17G 158.9(9) . . . .
O2H C17H O1H C16H -4.4(13) . . . .
C18H C17H O1H C16H 179.6(7) . . . .
C15H C16H O1H C17H 156.4(7) . . . .
C6A C1A S1A C7A 20.0(9) . . . .
C2A C1A S1A C7A -162.2(7) . . . .
C8A C7A S1A C1A 156.1(6) . . . .
C6B C1B S1B C7B -160.8(7) . . . .
C2B C1B S1B C7B 22.1(9) . . . .
C8B C7B S1B C1B 154.4(6) . . . .
C2C C1C S1C C7C 20.0(8) . . . .
C6C C1C S1C C7C -160.8(7) . . . .
C8C C7C S1C C1C 154.8(6) . . . .
C6D C1D S1D C7D 13.3(9) . . . .
C2D C1D S1D C7D -164.0(7) . . . .
C8D C7D S1D C1D 165.3(6) . . . .
C6E C1E S1E C7E 16.9(9) . . . .
C2E C1E S1E C7E -164.3(7) . . . .
C8E C7E S1E C1E 161.2(6) . . . .
C6F C1F S1F C7F 17.5(9) . . . .
C2F C1F S1F C7F -162.1(7) . . . .
C8F C7F S1F C1F 159.1(6) . . . .
C6G C1G S1G C7G -165.8(8) . . . .
C2G C1G S1G C7G 16.6(9) . . . .
C8G C7G S1G C1G 161.3(7) . . . .
C2H C1H S1H C7H 18.5(10) . . . .
C6H C1H S1H C7H -162.8(8) . . . .
C8H C7H S1H C1H 159.6(6) . . . .
